data_7036426
loop_
_publ_author_name
'Qin, Jian-Hua'
'Wang, Hua-Rui'
'Pan, Qi'
'Zang, Shuang-Quan'
'Hou, Hongwei'
'Fan, Yaoting'

_publ_section_title
;
 Influence of ionic liquids on the syntheses and structures of Mn(ii)
 coordination polymers based on multidentate N-heterocyclic aromatic
 ligands and bridging carboxylate ligands.
;
_journal_issue 40
_journal_name_full 'Dalton transactions (Cambridge, England : 2003)'
_journal_page_first 17639
_journal_page_last 17651
_journal_paper_doi 10.1039/c5dt03026a
_journal_volume 44
_journal_year 2015
_chemical_formula_sum 'C102 H54 Cl4 Mn8 N66'
_chemical_formula_weight 2785.43
_chemical_name_systematic
;

 ?

;
_space_group_IT_number 2
_symmetry_cell_setting triclinic
_symmetry_space_group_name_Hall '-P 1'
_symmetry_space_group_name_H-M 'P -1'
_atom_sites_solution_hydrogens geom
_atom_sites_solution_primary direct
_atom_sites_solution_secondary difmap
_audit_creation_method SHELXL-97
_audit_update_record
;
2015-08-27 deposited with the CCDC.
2015-09-07 downloaded from the CCDC.
;
_cell_angle_alpha 112.87(3)
_cell_angle_beta 100.08(3)
_cell_angle_gamma 99.89(3)
_cell_formula_units_Z 2
_cell_length_a 18.489(4)
_cell_length_b 18.973(4)
_cell_length_c 20.929(4)
_cell_measurement_reflns_used 13797
_cell_measurement_temperature 293(2)
_cell_measurement_theta_max 27.8684
_cell_measurement_theta_min 1.7951
_cell_volume 6423(3)
_computing_cell_refinement 'Bruker XSCANS'
_computing_data_collection 'Bruker XSCANS'
_computing_data_reduction 'Bruker SHELXTL'
_computing_molecular_graphics 'Bruker SHELXTL'
_computing_publication_material 'Bruker SHELXTL'
_computing_structure_refinement 'SHELXL-97 (Sheldrick, 1997)'
_computing_structure_solution 'SHELXS-97 (Sheldrick, 1990)'
_diffrn_ambient_temperature 293(2)
_diffrn_detector_area_resol_mean none
_diffrn_measured_fraction_theta_full 0.997
_diffrn_measured_fraction_theta_max 0.997
_diffrn_measurement_device_type 'Bruker P4'
_diffrn_measurement_method '\w scans'
_diffrn_radiation_monochromator graphite
_diffrn_radiation_source 'fine-focus sealed tube'
_diffrn_radiation_type MoK\a
_diffrn_radiation_wavelength 0.71073
_diffrn_reflns_av_R_equivalents 0.0583
_diffrn_reflns_av_sigmaI/netI 0.0751
_diffrn_reflns_limit_h_max 22
_diffrn_reflns_limit_h_min -22
_diffrn_reflns_limit_k_max 22
_diffrn_reflns_limit_k_min -22
_diffrn_reflns_limit_l_max 25
_diffrn_reflns_limit_l_min -25
_diffrn_reflns_number 67272
_diffrn_reflns_theta_full 25.50
_diffrn_reflns_theta_max 25.50
_diffrn_reflns_theta_min 1.80
_diffrn_standards_decay_% none
_diffrn_standards_interval_count none
_diffrn_standards_interval_time none
_diffrn_standards_number none
_exptl_absorpt_coefficient_mu 0.915
_exptl_absorpt_correction_T_max 0.7462
_exptl_absorpt_correction_T_min 0.6837
_exptl_absorpt_correction_type multi-scan
_exptl_absorpt_process_details SADABS
_exptl_crystal_colour YELLOW
_exptl_crystal_density_diffrn 1.440
_exptl_crystal_density_meas ?
_exptl_crystal_density_method 'not measured'
_exptl_crystal_description block
_exptl_crystal_F_000 2792
_exptl_crystal_size_max 0.45
_exptl_crystal_size_mid 0.37
_exptl_crystal_size_min 0.34
_platon_squeeze_details ' ?'
_refine_diff_density_max 3.663
_refine_diff_density_min -1.530
_refine_diff_density_rms 0.125
_refine_ls_extinction_method none
_refine_ls_goodness_of_fit_ref 1.020
_refine_ls_hydrogen_treatment constr
_refine_ls_matrix_type full
_refine_ls_number_parameters 1621
_refine_ls_number_reflns 23850
_refine_ls_number_restraints 0
_refine_ls_restrained_S_all 1.020
_refine_ls_R_factor_all 0.1353
_refine_ls_R_factor_gt 0.0978
_refine_ls_shift/su_max 0.000
_refine_ls_shift/su_mean 0.000
_refine_ls_structure_factor_coef Fsqd
_refine_ls_weighting_details 'calc w=1/[\s^2^(Fo^2^)+(0.2200P)^2^+0.4000P] where P=(Fo^2^+2Fc^2^)/3'
_refine_ls_weighting_scheme calc
_refine_ls_wR_factor_gt 0.2917
_refine_ls_wR_factor_ref 0.3289
_reflns_number_gt 14984
_reflns_number_total 23850
_reflns_threshold_expression >2sigma(I)
_cod_data_source_file c5dt03026a2.cif
_cod_data_source_block complex2
_cod_depositor_comments
;
The following automatic conversions were performed:

'_symmetry_cell_setting' value 'Triclinic' changed to 'triclinic'
according to
/usr/data/users/saulius/crontab/automatic-downloads/rss-feeds/RSC/lib/dictionaries/cif_core.dic
dictionary named 'cif_core.dic' version 2.4.2 from 2011-04-26.

'_exptl_absorpt_correction_type' value 'MULTI-SCAN' changed to
'multi-scan' according to
/usr/data/users/saulius/crontab/automatic-downloads/rss-feeds/RSC/lib/dictionaries/cif_core.dic
dictionary named 'cif_core.dic' version 2.4.2 from 2011-04-26.

'_refine_ls_hydrogen_treatment' value 'CONSTR' changed to 'constr'
according to
/usr/data/users/saulius/crontab/automatic-downloads/rss-feeds/RSC/lib/dictionaries/cif_core.dic
dictionary named 'cif_core.dic' version 2.4.2 from 2011-04-26.

'_exptl_crystal_density_meas' value 'none' was changed to '?' - the
value is perceived as not measured.

Automatic conversion script
Id: cif_fix_values 3271 2015-04-21 07:52:19Z andrius 

 Adding full bibliography for 7036425--7036431.cif.
;
_cod_original_cell_volume 6423(2)
_cod_original_sg_symbol_H-M P-1
_cod_database_code 7036426

loop_
_symmetry_equiv_pos_as_xyz
'x, y, z'
'-x, -y, -z'

loop_
_atom_site_label
_atom_site_type_symbol
_atom_site_fract_x
_atom_site_fract_y
_atom_site_fract_z
_atom_site_U_iso_or_equiv
_atom_site_adp_type
_atom_site_occupancy
_atom_site_symmetry_multiplicity
_atom_site_calc_flag
_atom_site_refinement_flags
Mn1 Mn 0.23762(7) 0.22945(9) 0.29412(7) 0.0853(5) Uani 1 1 d .
Mn2 Mn 0.41577(6) 0.12836(6) 0.39812(6) 0.0507(3) Uani 1 1 d .
Mn3 Mn 0.19037(6) 0.00510(6) 0.34330(6) 0.0516(3) Uani 1 1 d .
Mn4 Mn 0.12379(6) 0.20496(6) 0.50136(6) 0.0513(3) Uani 1 1 d .
Mn5 Mn 0.34726(6) 0.37712(7) 0.53157(6) 0.0543(3) Uani 1 1 d .
Mn6 Mn 0.33909(6) 0.19172(6) 0.60185(6) 0.0497(3) Uani 1 1 d .
Mn7 Mn 0.28640(7) -0.01259(8) 0.15311(7) 0.0681(3) Uani 1 1 d .
Mn8 Mn 0.25620(6) 0.40751(6) 0.73110(6) 0.0506(3) Uani 1 1 d .
Cl1 Cl 0.28068(8) 0.12803(8) 0.35511(8) 0.0408(3) Uani 1 1 d .
Cl2 Cl 0.26739(8) 0.25371(8) 0.53260(8) 0.0404(3) Uani 1 1 d .
Cl3 Cl 0.25545(9) 0.85025(10) 0.79060(9) 0.0551(4) Uani 1 1 d .
Cl4 Cl 0.2111(3) 0.6300(3) 0.0050(2) 0.1728(18) Uani 1 1 d .
N1 N 0.1821(5) -0.1064(4) 0.0560(4) 0.0743(19) Uani 1 1 d .
N2 N 0.0460(6) -0.2014(5) -0.0476(4) 0.090(2) Uani 1 1 d .
N3 N 0.1923(4) 0.0408(4) 0.1555(3) 0.0732(19) Uani 1 1 d .
N4 N 0.1754(4) 0.1104(4) 0.1983(3) 0.0704(18) Uani 1 1 d .
N5 N 0.0683(4) 0.0328(4) 0.1107(3) 0.0656(17) Uani 1 1 d .
N6 N 0.1111(4) 0.2190(4) 0.2689(3) 0.0597(15) Uani 1 1 d .
N7 N 0.2047(4) 0.3135(4) 0.3931(3) 0.0595(15) Uani 1 1 d .
N8 N 0.2464(3) 0.3740(4) 0.4605(3) 0.0554(14) Uani 1 1 d .
N9 N 0.1338(3) 0.3978(4) 0.4292(3) 0.0572(15) Uani 1 1 d .
N10 N 0.2995(3) 0.5045(4) 0.5844(3) 0.0566(14) Uani 1 1 d .
N11 N 0.2136(5) 0.6136(4) 0.6322(4) 0.0760(19) Uani 1 1 d .
N12 N 0.0921(3) -0.0832(3) 0.2281(3) 0.0524(14) Uani 1 1 d .
N13 N -0.0332(4) -0.1689(4) 0.1091(3) 0.0705(18) Uani 1 1 d .
N14 N 0.0979(3) 0.0590(3) 0.3305(3) 0.0487(13) Uani 1 1 d .
N15 N 0.0805(3) 0.1237(3) 0.3780(3) 0.0529(14) Uani 1 1 d .
N16 N -0.0234(3) 0.0549(3) 0.2834(3) 0.0495(13) Uani 1 1 d .
N17 N 0.0204(3) 0.2334(3) 0.4520(3) 0.0528(14) Uani 1 1 d .
N18 N 0.1217(3) 0.3294(3) 0.5768(3) 0.0459(12) Uani 1 1 d .
N19 N 0.1624(3) 0.3896(3) 0.6407(3) 0.0480(13) Uani 1 1 d .
N20 N 0.0557(4) 0.4219(4) 0.6060(3) 0.0585(15) Uani 1 1 d .
N21 N 0.2217(3) 0.5277(3) 0.7632(3) 0.0553(14) Uani 1 1 d .
N22 N 0.1454(5) 0.6477(5) 0.7960(4) 0.091(2) Uani 1 1 d .
N23 N 0.3387(4) 0.0225(4) 0.0733(4) 0.0736(19) Uani 1 1 d .
N24 N 0.4296(8) 0.0593(8) -0.0087(5) 0.155(5) Uani 1 1 d .
N25 N 0.3910(4) 0.0783(4) 0.2174(3) 0.0603(15) Uani 1 1 d .
N26 N 0.4327(4) 0.1157(4) 0.2884(3) 0.0591(15) Uani 1 1 d .
N27 N 0.5097(4) 0.1390(4) 0.2225(4) 0.0638(16) Uani 1 1 d .
N28 N 0.5331(3) 0.2044(3) 0.4156(3) 0.0509(13) Uani 1 1 d .
N29 N 0.4631(3) 0.2264(3) 0.5169(3) 0.0509(13) Uani 1 1 d .
N30 N 0.4412(3) 0.2429(3) 0.5791(3) 0.0457(12) Uani 1 1 d .
N31 N 0.5677(3) 0.2995(3) 0.6090(3) 0.0509(13) Uani 1 1 d .
N32 N 0.4345(3) 0.2825(3) 0.7152(3) 0.0515(13) Uani 1 1 d .
N33 N 0.5575(4) 0.3778(4) 0.8337(3) 0.077(2) Uani 1 1 d .
N34 N 0.3184(5) 0.2304(4) 0.2124(4) 0.0757(19) Uani 1 1 d .
N35 N 0.4168(6) 0.2675(6) 0.1388(5) 0.112(3) Uani 1 1 d .
N36 N 0.3547(3) 0.2948(4) 0.3578(3) 0.0574(15) Uani 1 1 d .
N37 N 0.3885(3) 0.3339(4) 0.4294(3) 0.0559(14) Uani 1 1 d .
N38 N 0.4766(3) 0.3526(3) 0.3723(3) 0.0513(13) Uani 1 1 d .
N39 N 0.4749(3) 0.4262(3) 0.5593(3) 0.0490(13) Uani 1 1 d .
N40 N 0.3932(3) 0.4282(3) 0.6529(3) 0.0448(12) Uani 1 1 d .
N41 N 0.3665(3) 0.4378(3) 0.7108(3) 0.0456(12) Uani 1 1 d .
N42 N 0.4904(3) 0.5050(3) 0.7515(3) 0.0556(14) Uani 1 1 d .
N43 N 0.3492(4) 0.4747(4) 0.8461(3) 0.0613(16) Uani 1 1 d .
N44 N 0.4705(5) 0.5720(6) 0.9692(4) 0.103(3) Uani 1 1 d .
N45 N 0.3531(5) -0.1189(4) 0.1084(4) 0.082(2) Uani 1 1 d .
N46 N 0.4172(8) -0.2491(7) 0.0758(7) 0.147(5) Uani 1 1 d .
N47 N 0.2865(3) -0.0763(3) 0.2210(3) 0.0588(15) Uani 1 1 d .
N48 N 0.2577(3) -0.0708(3) 0.2786(3) 0.0555(14) Uani 1 1 d .
N49 N 0.2955(4) -0.1834(4) 0.2409(4) 0.0639(16) Uani 1 1 d .
N50 N 0.2015(3) -0.0924(3) 0.3792(3) 0.0532(14) Uani 1 1 d .
N51 N 0.1658(3) 0.0349(3) 0.4540(3) 0.0492(13) Uani 1 1 d .
N52 N 0.1361(3) 0.0905(3) 0.4970(3) 0.0501(13) Uani 1 1 d .
N53 N 0.1141(3) -0.0124(4) 0.5243(3) 0.0538(14) Uani 1 1 d .
N54 N 0.0654(3) 0.1763(4) 0.5881(3) 0.0536(14) Uani 1 1 d .
N55 N 0.0058(5) 0.1243(5) 0.6801(5) 0.084(2) Uani 1 1 d .
N56 N 0.4577(3) 0.0042(4) 0.3579(3) 0.0561(14) Uani 1 1 d .
N57 N 0.4962(4) -0.1400(4) 0.3265(4) 0.076(2) Uani 1 1 d .
N58 N 0.3515(3) 0.0771(3) 0.5139(3) 0.0516(13) Uani 1 1 d .
N59 N 0.3847(3) 0.0606(3) 0.4584(3) 0.0502(13) Uani 1 1 d .
N60 N 0.3834(3) -0.0380(3) 0.4932(3) 0.0537(14) Uani 1 1 d .
N61 N 0.3009(3) 0.0852(3) 0.6250(3) 0.0534(14) Uani 1 1 d .
N62 N 0.2643(3) 0.2206(3) 0.6795(3) 0.0517(13) Uani 1 1 d .
N63 N 0.2410(3) 0.2862(3) 0.7183(3) 0.0476(13) Uani 1 1 d .
N64 N 0.2127(4) 0.1938(4) 0.7594(3) 0.0603(16) Uani 1 1 d .
N65 N 0.1748(4) 0.3883(4) 0.8057(3) 0.0627(16) Uani 1 1 d .
N66 N 0.1066(6) 0.3511(5) 0.9015(5) 0.101(3) Uani 1 1 d .
C1 C 0.1740(6) -0.1834(6) 0.0096(5) 0.092(3) Uani 1 1 d .
H1 H 0.2142 -0.2065 0.0126 0.111 Uiso 1 1 calc R
C2 C 0.1052(7) -0.2269(6) -0.0421(5) 0.094(3) Uani 1 1 d .
H2 H 0.1022 -0.2780 -0.0748 0.112 Uiso 1 1 calc R
C3 C 0.0527(5) -0.1278(5) -0.0022(4) 0.070(2) Uani 1 1 d .
H3 H 0.0110 -0.1069 -0.0057 0.084 Uiso 1 1 calc R
C4 C 0.1193(5) -0.0805(5) 0.0504(4) 0.0632(19) Uani 1 1 d .
C5 C 0.1249(5) -0.0022(5) 0.1044(4) 0.0605(19) Uani 1 1 d .
C6 C 0.1016(4) 0.1010(4) 0.1707(4) 0.0571(18) Uani 1 1 d .
C7 C 0.0672(5) 0.1619(4) 0.2069(4) 0.0605(19) Uani 1 1 d .
C8 C -0.0104(5) 0.1605(6) 0.1828(5) 0.074(2) Uani 1 1 d .
H8 H -0.0430 0.1190 0.1410 0.089 Uiso 1 1 calc R
C9 C -0.0355(5) 0.2247(5) 0.2251(5) 0.074(2) Uani 1 1 d .
H9 H -0.0844 0.2282 0.2093 0.089 Uiso 1 1 calc R
C10 C 0.0109(5) 0.2814(5) 0.2887(5) 0.072(2) Uani 1 1 d .
H10 H -0.0067 0.3223 0.3175 0.086 Uiso 1 1 calc R
C11 C 0.0841(4) 0.2779(5) 0.3102(4) 0.0609(18) Uani 1 1 d .
C12 C 0.1407(4) 0.3307(4) 0.3790(4) 0.0550(17) Uani 1 1 d .
C13 C 0.2019(4) 0.4225(4) 0.4791(3) 0.0464(15) Uani 1 1 d .
C14 C 0.2291(4) 0.4945(4) 0.5469(4) 0.0522(16) Uani 1 1 d .
C15 C 0.1865(4) 0.5476(4) 0.5707(4) 0.0582(18) Uani 1 1 d .
H15 H 0.1373 0.5370 0.5431 0.070 Uiso 1 1 calc R
C16 C 0.2835(6) 0.6239(5) 0.6704(5) 0.074(2) Uani 1 1 d .
H16 H 0.3046 0.6691 0.7136 0.089 Uiso 1 1 calc R
C17 C 0.3265(5) 0.5691(5) 0.6477(4) 0.066(2) Uani 1 1 d .
H17 H 0.3743 0.5776 0.6770 0.080 Uiso 1 1 calc R
C18 C 0.0894(5) -0.1542(5) 0.1773(4) 0.0637(19) Uani 1 1 d .
H18 H 0.1316 -0.1743 0.1809 0.076 Uiso 1 1 calc R
C19 C 0.0267(5) -0.1981(5) 0.1201(4) 0.064(2) Uani 1 1 d .
H19 H 0.0256 -0.2491 0.0884 0.077 Uiso 1 1 calc R
C20 C -0.0303(5) -0.0980(5) 0.1576(4) 0.0634(19) Uani 1 1 d .
H20 H -0.0708 -0.0762 0.1513 0.076 Uiso 1 1 calc R
C21 C 0.0321(4) -0.0542(4) 0.2188(4) 0.0523(16) Uani 1 1 d .
C22 C 0.0351(4) 0.0219(4) 0.2756(3) 0.0486(15) Uani 1 1 d .
C23 C 0.0094(4) 0.1199(4) 0.3488(4) 0.0470(15) Uani 1 1 d .
C24 C -0.0252(4) 0.1808(4) 0.3857(4) 0.0538(16) Uani 1 1 d .
C25 C -0.0947(4) 0.1901(5) 0.3595(4) 0.067(2) Uani 1 1 d .
H25 H -0.1267 0.1523 0.3154 0.080 Uiso 1 1 calc R
C26 C -0.1167(5) 0.2566(5) 0.3997(5) 0.075(2) Uani 1 1 d .
H26 H -0.1629 0.2643 0.3817 0.090 Uiso 1 1 calc R
C27 C -0.0679(5) 0.3136(5) 0.4690(4) 0.068(2) Uani 1 1 d .
H27 H -0.0814 0.3583 0.4973 0.082 Uiso 1 1 calc R
C28 C -0.0008(4) 0.2984(4) 0.4909(4) 0.0545(17) Uani 1 1 d .
C29 C 0.0590(4) 0.3516(4) 0.5585(4) 0.0506(16) Uani 1 1 d .
C30 C 0.1225(4) 0.4443(4) 0.6571(4) 0.0534(16) Uani 1 1 d .
C31 C 0.1523(4) 0.5190(4) 0.7222(4) 0.0556(17) Uani 1 1 d .
C32 C 0.1148(5) 0.5766(5) 0.7393(5) 0.081(3) Uani 1 1 d .
H32 H 0.0662 0.5664 0.7107 0.098 Uiso 1 1 calc R
C33 C 0.2152(6) 0.6574(6) 0.8344(5) 0.092(3) Uani 1 1 d .
H33 H 0.2395 0.7064 0.8730 0.111 Uiso 1 1 calc R
C34 C 0.2534(5) 0.5980(5) 0.8197(4) 0.071(2) Uani 1 1 d .
H34 H 0.3012 0.6074 0.8494 0.085 Uiso 1 1 calc R
C35 C 0.3111(7) -0.0016(7) 0.0022(5) 0.104(3) Uani 1 1 d .
H35 H 0.2602 -0.0297 -0.0195 0.124 Uiso 1 1 calc R
C36 C 0.3554(12) 0.0139(10) -0.0390(6) 0.194(10) Uani 1 1 d .
H36 H 0.3350 -0.0067 -0.0885 0.233 Uiso 1 1 calc R
C37 C 0.4591(7) 0.0818(7) 0.0613(6) 0.119(5) Uani 1 1 d .
H37 H 0.5104 0.1083 0.0822 0.142 Uiso 1 1 calc R
C38 C 0.4125(6) 0.0655(6) 0.1047(5) 0.081(3) Uani 1 1 d .
C39 C 0.4387(5) 0.0949(5) 0.1804(4) 0.064(2) Uani 1 1 d .
C40 C 0.5031(5) 0.1509(4) 0.2893(4) 0.0591(18) Uani 1 1 d .
C41 C 0.5609(4) 0.1957(4) 0.3578(4) 0.0552(17) Uani 1 1 d .
C42 C 0.6367(5) 0.2285(5) 0.3669(5) 0.068(2) Uani 1 1 d .
H42 H 0.6560 0.2203 0.3271 0.082 Uiso 1 1 calc R
C43 C 0.6837(5) 0.2736(5) 0.4354(5) 0.071(2) Uani 1 1 d .
H43 H 0.7349 0.2958 0.4421 0.085 Uiso 1 1 calc R
C44 C 0.6550(5) 0.2856(5) 0.4936(5) 0.067(2) Uani 1 1 d .
H44 H 0.6857 0.3173 0.5401 0.080 Uiso 1 1 calc R
C45 C 0.5787(4) 0.2491(4) 0.4814(4) 0.0497(16) Uani 1 1 d .
C46 C 0.5371(4) 0.2594(4) 0.5369(4) 0.0526(16) Uani 1 1 d .
C47 C 0.5050(4) 0.2867(4) 0.6335(4) 0.0474(15) Uani 1 1 d .
C48 C 0.5021(4) 0.3126(4) 0.7070(3) 0.0450(14) Uani 1 1 d .
C49 C 0.5619(5) 0.3610(5) 0.7675(4) 0.070(2) Uani 1 1 d .
H49 H 0.6075 0.3827 0.7609 0.083 Uiso 1 1 calc R
C50 C 0.4906(5) 0.3486(6) 0.8421(4) 0.074(2) Uani 1 1 d .
H50 H 0.4849 0.3611 0.8882 0.089 Uiso 1 1 calc R
C51 C 0.4305(5) 0.3006(5) 0.7841(4) 0.0641(19) Uani 1 1 d .
H51 H 0.3853 0.2796 0.7917 0.077 Uiso 1 1 calc R
C52 C 0.2988(7) 0.2049(6) 0.1417(5) 0.096(3) Uani 1 1 d .
H52 H 0.2498 0.1732 0.1154 0.115 Uiso 1 1 calc R
C53 C 0.3490(9) 0.2243(7) 0.1062(6) 0.115(4) Uani 1 1 d .
H53 H 0.3329 0.2052 0.0564 0.138 Uiso 1 1 calc R
C54 C 0.4396(6) 0.2925(6) 0.2091(5) 0.084(3) Uani 1 1 d .
H54 H 0.4895 0.3223 0.2339 0.101 Uiso 1 1 calc R
C55 C 0.3897(5) 0.2747(4) 0.2461(4) 0.066(2) Uani 1 1 d .
C56 C 0.4098(4) 0.3071(4) 0.3267(4) 0.0540(17) Uani 1 1 d .
C57 C 0.4609(4) 0.3675(4) 0.4363(4) 0.0540(17) Uani 1 1 d .
C58 C 0.5106(4) 0.4159(4) 0.5075(4) 0.0470(15) Uani 1 1 d .
C59 C 0.5894(4) 0.4509(4) 0.5242(5) 0.0615(19) Uani 1 1 d .
H59 H 0.6141 0.4445 0.4880 0.074 Uiso 1 1 calc R
C60 C 0.6296(4) 0.4958(5) 0.5971(5) 0.064(2) Uani 1 1 d .
H60 H 0.6814 0.5201 0.6094 0.077 Uiso 1 1 calc R
C61 C 0.5934(4) 0.5038(4) 0.6500(4) 0.0578(18) Uani 1 1 d .
H61 H 0.6201 0.5322 0.6982 0.069 Uiso 1 1 calc R
C62 C 0.5150(4) 0.4685(4) 0.6299(4) 0.0499(16) Uani 1 1 d .
C63 C 0.4689(4) 0.4686(4) 0.6795(4) 0.0478(15) Uani 1 1 d .
C64 C 0.4254(4) 0.4835(4) 0.7684(4) 0.0529(16) Uani 1 1 d .
C65 C 0.4181(4) 0.5068(4) 0.8409(4) 0.0588(18) Uani 1 1 d .
C66 C 0.4787(5) 0.5525(6) 0.9017(4) 0.085(3) Uani 1 1 d .
H66 H 0.5261 0.5702 0.8960 0.102 Uiso 1 1 calc R
C67 C 0.4024(6) 0.5436(8) 0.9746(4) 0.113(4) Uani 1 1 d .
H67 H 0.3947 0.5570 1.0201 0.135 Uiso 1 1 calc R
C68 C 0.3412(5) 0.4937(6) 0.9140(5) 0.082(3) Uani 1 1 d .
H68 H 0.2948 0.4735 0.9203 0.099 Uiso 1 1 calc R
C69 C 0.3882(7) -0.1415(7) 0.0573(7) 0.118(4) Uani 1 1 d .
H69 H 0.3936 -0.1114 0.0315 0.142 Uiso 1 1 calc R
C70 C 0.4170(10) -0.2052(9) 0.0395(8) 0.145(6) Uani 1 1 d .
H70 H 0.4376 -0.2189 0.0002 0.175 Uiso 1 1 calc R
C71 C 0.3778(7) -0.2319(7) 0.1277(6) 0.111(4) Uani 1 1 d .
H71 H 0.3715 -0.2635 0.1520 0.133 Uiso 1 1 calc R
C72 C 0.3471(5) -0.1655(5) 0.1435(5) 0.074(2) Uani 1 1 d .
C73 C 0.3100(4) -0.1413(5) 0.2027(4) 0.066(2) Uani 1 1 d .
C74 C 0.2632(4) -0.1359(4) 0.2871(4) 0.0558(17) Uani 1 1 d .
C75 C 0.2323(4) -0.1508(4) 0.3412(4) 0.0578(18) Uani 1 1 d .
C76 C 0.2342(5) -0.2141(5) 0.3592(5) 0.079(3) Uani 1 1 d .
H76 H 0.2582 -0.2523 0.3363 0.095 Uiso 1 1 calc R
C77 C 0.2001(5) -0.2194(5) 0.4116(5) 0.076(2) Uani 1 1 d .
H77 H 0.1956 -0.2642 0.4203 0.091 Uiso 1 1 calc R
C78 C 0.1741(5) -0.1607(5) 0.4488(5) 0.069(2) Uani 1 1 d .
H78 H 0.1549 -0.1623 0.4866 0.083 Uiso 1 1 calc R
C79 C 0.1749(4) -0.0954(4) 0.4326(4) 0.0530(16) Uani 1 1 d .
C80 C 0.1502(4) -0.0257(4) 0.4711(4) 0.0468(15) Uani 1 1 d .
C81 C 0.1074(4) 0.0598(4) 0.5377(3) 0.0467(15) Uani 1 1 d .
C82 C 0.0687(4) 0.1069(4) 0.5886(4) 0.0528(16) Uani 1 1 d .
C83 C 0.0381(5) 0.0818(6) 0.6346(5) 0.071(2) Uani 1 1 d .
H83 H 0.0410 0.0326 0.6327 0.086 Uiso 1 1 calc R
C84 C 0.0011(5) 0.1926(5) 0.6792(4) 0.071(2) Uani 1 1 d .
H84 H -0.0224 0.2242 0.7107 0.085 Uiso 1 1 calc R
C85 C 0.0291(4) 0.2189(5) 0.6343(4) 0.0606(18) Uani 1 1 d .
H85 H 0.0233 0.2670 0.6352 0.073 Uiso 1 1 calc R
C86 C 0.4936(4) -0.0250(4) 0.3059(4) 0.0583(18) Uani 1 1 d .
H86 H 0.5059 0.0035 0.2801 0.070 Uiso 1 1 calc R
C87 C 0.5121(5) -0.0960(5) 0.2907(5) 0.069(2) Uani 1 1 d .
H87 H 0.5365 -0.1143 0.2546 0.083 Uiso 1 1 calc R
C88 C 0.4589(5) -0.1116(5) 0.3757(5) 0.070(2) Uani 1 1 d .
H88 H 0.4446 -0.1411 0.4001 0.084 Uiso 1 1 calc R
C89 C 0.4403(4) -0.0407(4) 0.3920(4) 0.0521(16) Uani 1 1 d .
C90 C 0.4026(4) -0.0080(4) 0.4478(4) 0.0494(16) Uani 1 1 d .
C91 C 0.3504(4) 0.0168(4) 0.5329(3) 0.0443(14) Uani 1 1 d .
C92 C 0.3180(4) 0.0177(4) 0.5905(4) 0.0499(15) Uani 1 1 d .
C93 C 0.3040(5) -0.0444(4) 0.6101(5) 0.065(2) Uani 1 1 d .
H93 H 0.3167 -0.0912 0.5861 0.078 Uiso 1 1 calc R
C94 C 0.2706(5) -0.0350(5) 0.6661(5) 0.073(2) Uani 1 1 d .
H94 H 0.2628 -0.0747 0.6817 0.088 Uiso 1 1 calc R
C95 C 0.2494(5) 0.0324(5) 0.6981(5) 0.068(2) Uani 1 1 d .
H95 H 0.2242 0.0377 0.7338 0.081 Uiso 1 1 calc R
C96 C 0.2652(4) 0.0933(4) 0.6778(4) 0.0533(16) Uani 1 1 d .
C97 C 0.2462(4) 0.1689(4) 0.7065(4) 0.0530(16) Uani 1 1 d .
C98 C 0.2087(4) 0.2669(4) 0.7629(4) 0.0533(16) Uani 1 1 d .
C99 C 0.1755(4) 0.3196(5) 0.8112(4) 0.0580(18) Uani 1 1 d .
C100 C 0.1420(6) 0.3021(6) 0.8600(5) 0.089(3) Uani 1 1 d .
H100 H 0.1441 0.2554 0.8641 0.107 Uiso 1 1 calc R
C101 C 0.1081(6) 0.4171(7) 0.8948(6) 0.098(3) Uani 1 1 d .
H101 H 0.0867 0.4532 0.9246 0.117 Uiso 1 1 calc R
C102 C 0.1388(5) 0.4370(5) 0.8470(5) 0.073(2) Uani 1 1 d .
H102 H 0.1349 0.4835 0.8431 0.088 Uiso 1 1 calc R

loop_
_atom_site_aniso_label
_atom_site_aniso_U_11
_atom_site_aniso_U_22
_atom_site_aniso_U_33
_atom_site_aniso_U_23
_atom_site_aniso_U_13
_atom_site_aniso_U_12
Mn1 0.0601(8) 0.0847(10) 0.0653(8) -0.0080(7) 0.0157(6) 0.0051(7)
Mn2 0.0586(6) 0.0447(6) 0.0510(6) 0.0211(5) 0.0189(5) 0.0138(5)
Mn3 0.0582(6) 0.0478(6) 0.0544(6) 0.0231(5) 0.0178(5) 0.0227(5)
Mn4 0.0628(7) 0.0433(6) 0.0490(6) 0.0195(5) 0.0135(5) 0.0195(5)
Mn5 0.0460(6) 0.0629(7) 0.0487(6) 0.0182(5) 0.0118(5) 0.0162(5)
Mn6 0.0506(6) 0.0418(6) 0.0530(6) 0.0152(5) 0.0193(5) 0.0099(4)
Mn7 0.0744(8) 0.0629(8) 0.0620(7) 0.0225(6) 0.0216(6) 0.0136(6)
Mn8 0.0489(6) 0.0504(6) 0.0522(6) 0.0213(5) 0.0145(5) 0.0132(5)
Cl1 0.0364(7) 0.0354(7) 0.0530(8) 0.0218(7) 0.0116(6) 0.0094(6)
Cl2 0.0343(7) 0.0396(8) 0.0498(8) 0.0245(7) 0.0078(6) 0.0070(6)
Cl3 0.0517(9) 0.0531(9) 0.0453(9) 0.0095(7) -0.0020(7) 0.0208(7)
Cl4 0.213(5) 0.102(3) 0.149(4) 0.023(3) 0.014(3) 0.017(3)
N1 0.097(5) 0.063(4) 0.053(4) 0.015(3) 0.027(4) 0.014(4)
N2 0.120(7) 0.079(6) 0.051(4) 0.016(4) 0.014(4) 0.015(5)
N3 0.082(5) 0.071(5) 0.047(4) 0.014(3) 0.015(3) 0.006(4)
N4 0.081(5) 0.056(4) 0.056(4) 0.007(3) 0.027(4) 0.011(3)
N5 0.081(5) 0.053(4) 0.057(4) 0.027(3) 0.009(3) 0.006(3)
N6 0.064(4) 0.052(4) 0.055(4) 0.023(3) 0.007(3) 0.006(3)
N7 0.073(4) 0.059(4) 0.042(3) 0.017(3) 0.017(3) 0.019(3)
N8 0.059(3) 0.052(3) 0.047(3) 0.014(3) 0.012(3) 0.017(3)
N9 0.057(3) 0.056(4) 0.054(3) 0.021(3) 0.006(3) 0.021(3)
N10 0.054(3) 0.054(4) 0.060(4) 0.024(3) 0.013(3) 0.011(3)
N11 0.103(6) 0.054(4) 0.070(4) 0.022(4) 0.021(4) 0.031(4)
N12 0.055(3) 0.053(3) 0.052(3) 0.022(3) 0.018(3) 0.018(3)
N13 0.074(4) 0.059(4) 0.057(4) 0.009(3) 0.014(3) 0.005(3)
N14 0.051(3) 0.050(3) 0.046(3) 0.020(3) 0.015(3) 0.017(3)
N15 0.057(3) 0.044(3) 0.051(3) 0.014(3) 0.008(3) 0.020(3)
N16 0.058(3) 0.045(3) 0.044(3) 0.019(3) 0.012(3) 0.014(3)
N17 0.060(3) 0.046(3) 0.051(3) 0.023(3) 0.007(3) 0.017(3)
N18 0.047(3) 0.045(3) 0.042(3) 0.016(2) 0.011(2) 0.013(2)
N19 0.055(3) 0.049(3) 0.044(3) 0.018(3) 0.016(3) 0.023(3)
N20 0.067(4) 0.051(3) 0.053(3) 0.017(3) 0.010(3) 0.021(3)
N21 0.065(4) 0.049(3) 0.051(3) 0.018(3) 0.020(3) 0.017(3)
N22 0.106(6) 0.067(5) 0.079(5) 0.007(4) 0.011(5) 0.047(4)
N23 0.094(5) 0.058(4) 0.061(4) 0.023(3) 0.025(4) 0.006(4)
N24 0.208(13) 0.169(11) 0.052(5) 0.029(6) 0.062(7) -0.022(9)
N25 0.079(4) 0.051(3) 0.049(3) 0.019(3) 0.025(3) 0.011(3)
N26 0.071(4) 0.054(4) 0.060(4) 0.023(3) 0.029(3) 0.026(3)
N27 0.073(4) 0.062(4) 0.066(4) 0.030(3) 0.036(4) 0.017(3)
N28 0.057(3) 0.045(3) 0.056(3) 0.021(3) 0.023(3) 0.021(3)
N29 0.045(3) 0.051(3) 0.054(3) 0.020(3) 0.014(3) 0.011(3)
N30 0.041(3) 0.043(3) 0.044(3) 0.012(2) 0.009(2) 0.009(2)
N31 0.047(3) 0.038(3) 0.065(4) 0.019(3) 0.014(3) 0.010(2)
N32 0.052(3) 0.050(3) 0.051(3) 0.019(3) 0.014(3) 0.017(3)
N33 0.085(5) 0.071(5) 0.044(4) 0.008(3) 0.002(3) 0.005(4)
N34 0.097(5) 0.058(4) 0.068(4) 0.029(4) 0.012(4) 0.018(4)
N35 0.140(9) 0.099(7) 0.074(6) 0.021(5) 0.044(6) -0.003(6)
N36 0.063(4) 0.050(3) 0.052(3) 0.015(3) 0.019(3) 0.010(3)
N37 0.052(3) 0.054(3) 0.060(4) 0.021(3) 0.018(3) 0.015(3)
N38 0.063(4) 0.045(3) 0.055(3) 0.025(3) 0.026(3) 0.019(3)
N39 0.046(3) 0.047(3) 0.060(3) 0.027(3) 0.016(3) 0.015(2)
N40 0.050(3) 0.038(3) 0.041(3) 0.011(2) 0.011(2) 0.015(2)
N41 0.047(3) 0.043(3) 0.042(3) 0.012(2) 0.014(2) 0.014(2)
N42 0.053(3) 0.049(3) 0.051(3) 0.013(3) 0.006(3) 0.008(3)
N43 0.066(4) 0.064(4) 0.040(3) 0.012(3) 0.007(3) 0.014(3)
N44 0.070(5) 0.144(8) 0.051(4) 0.016(5) -0.005(4) 0.007(5)
N45 0.095(5) 0.058(4) 0.077(5) 0.009(4) 0.031(4) 0.017(4)
N46 0.196(12) 0.120(9) 0.172(11) 0.052(9) 0.133(10) 0.099(9)
N47 0.060(4) 0.038(3) 0.066(4) 0.006(3) 0.023(3) 0.015(3)
N48 0.059(3) 0.041(3) 0.067(4) 0.020(3) 0.022(3) 0.018(3)
N49 0.075(4) 0.048(3) 0.072(4) 0.019(3) 0.030(3) 0.033(3)
N50 0.052(3) 0.051(3) 0.056(3) 0.024(3) 0.008(3) 0.015(3)
N51 0.060(3) 0.046(3) 0.049(3) 0.023(3) 0.018(3) 0.021(3)
N52 0.052(3) 0.046(3) 0.054(3) 0.024(3) 0.016(3) 0.011(3)
N53 0.054(3) 0.054(4) 0.058(3) 0.031(3) 0.014(3) 0.009(3)
N54 0.053(3) 0.052(3) 0.057(3) 0.025(3) 0.014(3) 0.012(3)
N55 0.092(5) 0.079(5) 0.097(6) 0.046(5) 0.047(5) 0.024(4)
N56 0.061(4) 0.053(3) 0.062(4) 0.028(3) 0.018(3) 0.021(3)
N57 0.099(5) 0.059(4) 0.090(5) 0.033(4) 0.044(4) 0.051(4)
N58 0.050(3) 0.050(3) 0.048(3) 0.014(3) 0.012(3) 0.014(3)
N59 0.055(3) 0.048(3) 0.051(3) 0.022(3) 0.018(3) 0.015(3)
N60 0.067(4) 0.045(3) 0.057(3) 0.028(3) 0.019(3) 0.018(3)
N61 0.047(3) 0.047(3) 0.059(4) 0.018(3) 0.013(3) 0.008(2)
N62 0.055(3) 0.053(3) 0.043(3) 0.017(3) 0.016(3) 0.015(3)
N63 0.046(3) 0.048(3) 0.050(3) 0.019(3) 0.017(2) 0.014(2)
N64 0.068(4) 0.063(4) 0.063(4) 0.033(3) 0.038(3) 0.017(3)
N65 0.064(4) 0.075(4) 0.051(3) 0.027(3) 0.020(3) 0.017(3)
N66 0.150(8) 0.085(6) 0.101(6) 0.051(5) 0.079(6) 0.043(6)
C1 0.112(8) 0.078(6) 0.063(6) 0.007(5) 0.023(5) 0.023(6)
C2 0.121(9) 0.067(6) 0.061(6) 0.003(5) 0.016(6) 0.017(6)
C3 0.075(5) 0.064(5) 0.051(4) 0.013(4) 0.008(4) 0.005(4)
C4 0.083(6) 0.056(4) 0.041(4) 0.014(3) 0.017(4) 0.011(4)
C5 0.071(5) 0.062(5) 0.033(3) 0.015(3) 0.005(3) 0.001(4)
C6 0.067(5) 0.049(4) 0.042(4) 0.017(3) 0.001(3) 0.002(3)
C7 0.078(5) 0.051(4) 0.051(4) 0.027(4) 0.009(4) 0.010(4)
C8 0.065(5) 0.083(6) 0.068(5) 0.046(5) -0.009(4) 0.003(4)
C9 0.070(5) 0.070(6) 0.081(6) 0.034(5) 0.009(4) 0.021(4)
C10 0.083(6) 0.060(5) 0.072(5) 0.031(4) 0.010(4) 0.020(4)
C11 0.064(5) 0.050(4) 0.061(4) 0.023(4) 0.007(4) 0.009(3)
C12 0.049(4) 0.053(4) 0.062(4) 0.027(4) 0.005(3) 0.015(3)
C13 0.055(4) 0.040(3) 0.044(3) 0.018(3) 0.009(3) 0.017(3)
C14 0.063(4) 0.049(4) 0.053(4) 0.028(3) 0.021(3) 0.015(3)
C15 0.070(5) 0.053(4) 0.059(4) 0.027(4) 0.017(4) 0.027(4)
C16 0.104(7) 0.055(5) 0.054(5) 0.021(4) 0.019(5) 0.007(5)
C17 0.065(5) 0.059(5) 0.058(5) 0.019(4) 0.006(4) 0.004(4)
C18 0.064(5) 0.056(5) 0.066(5) 0.019(4) 0.020(4) 0.016(4)
C19 0.081(5) 0.050(4) 0.055(4) 0.012(4) 0.023(4) 0.019(4)
C20 0.076(5) 0.061(5) 0.045(4) 0.013(4) 0.016(4) 0.020(4)
C21 0.060(4) 0.053(4) 0.051(4) 0.030(3) 0.017(3) 0.014(3)
C22 0.049(4) 0.052(4) 0.041(3) 0.020(3) 0.007(3) 0.009(3)
C23 0.049(4) 0.050(4) 0.047(4) 0.025(3) 0.016(3) 0.016(3)
C24 0.056(4) 0.050(4) 0.056(4) 0.023(3) 0.016(3) 0.015(3)
C25 0.056(4) 0.071(5) 0.062(5) 0.020(4) 0.006(4) 0.019(4)
C26 0.059(5) 0.075(6) 0.074(5) 0.017(5) 0.005(4) 0.028(4)
C27 0.075(5) 0.055(5) 0.066(5) 0.015(4) 0.012(4) 0.028(4)
C28 0.064(4) 0.047(4) 0.056(4) 0.024(3) 0.012(3) 0.023(3)
C29 0.060(4) 0.045(4) 0.050(4) 0.019(3) 0.019(3) 0.022(3)
C30 0.063(4) 0.054(4) 0.049(4) 0.023(3) 0.019(3) 0.020(3)
C31 0.066(5) 0.046(4) 0.048(4) 0.011(3) 0.017(3) 0.020(3)
C32 0.080(6) 0.066(5) 0.075(6) 0.005(5) 0.012(5) 0.031(5)
C33 0.103(7) 0.064(6) 0.068(6) -0.007(5) 0.011(5) 0.017(5)
C34 0.074(5) 0.065(5) 0.057(5) 0.015(4) 0.011(4) 0.013(4)
C35 0.136(9) 0.089(7) 0.055(5) 0.018(5) 0.017(6) -0.006(6)
C36 0.29(2) 0.148(14) 0.048(6) 0.012(7) 0.030(10) -0.084(15)
C37 0.145(10) 0.102(8) 0.082(7) 0.017(6) 0.070(7) -0.015(7)
C38 0.113(8) 0.072(6) 0.055(5) 0.017(4) 0.044(5) 0.018(5)
C39 0.087(6) 0.057(5) 0.056(4) 0.024(4) 0.035(4) 0.022(4)
C40 0.076(5) 0.042(4) 0.063(5) 0.019(3) 0.035(4) 0.016(4)
C41 0.060(4) 0.050(4) 0.067(5) 0.030(4) 0.024(4) 0.023(3)
C42 0.070(5) 0.067(5) 0.081(6) 0.039(5) 0.041(5) 0.014(4)
C43 0.062(5) 0.075(6) 0.095(7) 0.048(5) 0.038(5) 0.016(4)
C44 0.064(5) 0.061(5) 0.083(6) 0.036(4) 0.025(4) 0.015(4)
C45 0.051(4) 0.047(4) 0.064(4) 0.032(3) 0.020(3) 0.023(3)
C46 0.059(4) 0.048(4) 0.056(4) 0.028(3) 0.013(3) 0.014(3)
C47 0.047(4) 0.037(3) 0.055(4) 0.016(3) 0.013(3) 0.015(3)
C48 0.045(4) 0.038(3) 0.047(4) 0.013(3) 0.007(3) 0.015(3)
C49 0.063(5) 0.060(5) 0.065(5) 0.016(4) 0.005(4) 0.006(4)
C50 0.076(6) 0.087(6) 0.044(4) 0.015(4) 0.005(4) 0.025(5)
C51 0.067(5) 0.070(5) 0.056(4) 0.024(4) 0.022(4) 0.022(4)
C52 0.117(8) 0.088(7) 0.063(6) 0.022(5) 0.007(6) 0.018(6)
C53 0.172(13) 0.094(8) 0.051(5) 0.020(6) 0.021(7) 0.004(8)
C54 0.117(7) 0.071(6) 0.059(5) 0.026(4) 0.036(5) 0.002(5)
C55 0.097(6) 0.039(4) 0.051(4) 0.011(3) 0.017(4) 0.016(4)
C56 0.058(4) 0.039(4) 0.067(5) 0.020(3) 0.024(4) 0.018(3)
C57 0.051(4) 0.045(4) 0.072(5) 0.028(4) 0.025(3) 0.012(3)
C58 0.040(3) 0.050(4) 0.054(4) 0.023(3) 0.016(3) 0.015(3)
C59 0.061(5) 0.051(4) 0.080(5) 0.035(4) 0.020(4) 0.016(4)
C60 0.047(4) 0.056(4) 0.084(6) 0.027(4) 0.020(4) 0.008(3)
C61 0.051(4) 0.052(4) 0.064(5) 0.026(4) 0.007(3) 0.004(3)
C62 0.050(4) 0.039(3) 0.056(4) 0.020(3) 0.006(3) 0.012(3)
C63 0.049(4) 0.039(3) 0.050(4) 0.013(3) 0.011(3) 0.015(3)
C64 0.050(4) 0.044(4) 0.059(4) 0.019(3) 0.011(3) 0.011(3)
C65 0.052(4) 0.055(4) 0.049(4) 0.005(3) 0.008(3) 0.011(3)
C66 0.078(6) 0.102(7) 0.050(5) 0.012(5) 0.010(4) 0.016(5)
C67 0.087(7) 0.170(12) 0.033(4) 0.010(6) 0.004(4) 0.008(7)
C68 0.082(6) 0.100(7) 0.063(5) 0.033(5) 0.028(5) 0.014(5)
C69 0.153(11) 0.107(9) 0.130(10) 0.045(8) 0.106(9) 0.063(8)
C70 0.224(17) 0.103(10) 0.134(12) 0.036(9) 0.120(13) 0.067(11)
C71 0.145(10) 0.102(8) 0.107(8) 0.038(7) 0.065(8) 0.073(8)
C72 0.063(5) 0.061(5) 0.080(6) 0.009(5) 0.028(4) 0.016(4)
C73 0.065(5) 0.048(4) 0.064(5) 0.003(4) 0.018(4) 0.014(4)
C74 0.056(4) 0.045(4) 0.055(4) 0.013(3) 0.001(3) 0.019(3)
C75 0.061(4) 0.040(4) 0.066(5) 0.015(3) 0.012(4) 0.020(3)
C76 0.091(6) 0.055(5) 0.089(6) 0.022(5) 0.020(5) 0.038(5)
C77 0.099(7) 0.060(5) 0.087(6) 0.041(5) 0.038(5) 0.035(5)
C78 0.084(6) 0.047(4) 0.077(5) 0.035(4) 0.014(4) 0.013(4)
C79 0.047(4) 0.053(4) 0.055(4) 0.026(3) 0.003(3) 0.004(3)
C80 0.044(3) 0.039(3) 0.056(4) 0.022(3) 0.008(3) 0.009(3)
C81 0.049(4) 0.045(4) 0.042(3) 0.016(3) 0.011(3) 0.009(3)
C82 0.047(4) 0.063(5) 0.050(4) 0.025(3) 0.016(3) 0.014(3)
C83 0.072(5) 0.085(6) 0.079(6) 0.050(5) 0.038(5) 0.022(5)
C84 0.075(5) 0.070(6) 0.066(5) 0.021(4) 0.036(4) 0.020(4)
C85 0.063(5) 0.062(5) 0.058(4) 0.025(4) 0.019(4) 0.016(4)
C86 0.067(5) 0.056(4) 0.057(4) 0.023(4) 0.024(4) 0.026(4)
C87 0.075(5) 0.061(5) 0.074(5) 0.019(4) 0.036(4) 0.031(4)
C88 0.079(5) 0.062(5) 0.085(6) 0.037(5) 0.030(5) 0.038(4)
C89 0.053(4) 0.048(4) 0.061(4) 0.025(3) 0.019(3) 0.018(3)
C90 0.047(4) 0.033(3) 0.066(4) 0.018(3) 0.013(3) 0.017(3)
C91 0.049(4) 0.035(3) 0.048(4) 0.017(3) 0.009(3) 0.018(3)
C92 0.048(4) 0.043(4) 0.055(4) 0.020(3) 0.009(3) 0.011(3)
C93 0.080(5) 0.044(4) 0.078(5) 0.033(4) 0.019(4) 0.022(4)
C94 0.084(6) 0.071(6) 0.088(6) 0.053(5) 0.034(5) 0.021(4)
C95 0.075(5) 0.055(5) 0.087(6) 0.037(4) 0.038(4) 0.018(4)
C96 0.057(4) 0.051(4) 0.059(4) 0.027(3) 0.026(3) 0.015(3)
C97 0.059(4) 0.047(4) 0.053(4) 0.024(3) 0.013(3) 0.009(3)
C98 0.052(4) 0.051(4) 0.055(4) 0.023(3) 0.016(3) 0.006(3)
C99 0.056(4) 0.056(4) 0.055(4) 0.015(4) 0.025(3) 0.007(3)
C100 0.126(8) 0.067(6) 0.095(7) 0.032(5) 0.073(7) 0.035(6)
C101 0.105(8) 0.094(8) 0.095(7) 0.027(6) 0.059(6) 0.033(6)
C102 0.081(6) 0.069(5) 0.082(6) 0.029(5) 0.046(5) 0.035(5)

loop_
_atom_type_symbol
_atom_type_description
_atom_type_scat_dispersion_real
_atom_type_scat_dispersion_imag
_atom_type_scat_source
C C 0.0033 0.0016 'International Tables Vol C Tables 4.2.6.8 and 6.1.1.4'
H H 0.0000 0.0000 'International Tables Vol C Tables 4.2.6.8 and 6.1.1.4'
N N 0.0061 0.0033 'International Tables Vol C Tables 4.2.6.8 and 6.1.1.4'
Cl Cl 0.1484 0.1585 'International Tables Vol C Tables 4.2.6.8 and 6.1.1.4'
Mn Mn 0.3368 0.7283 'International Tables Vol C Tables 4.2.6.8 and 6.1.1.4'

loop_
_geom_angle_atom_site_label_1
_geom_angle_atom_site_label_2
_geom_angle_atom_site_label_3
_geom_angle
N36 Mn1 N6 151.3(2)
N36 Mn1 N4 138.0(2)
N6 Mn1 N4 70.7(2)
N36 Mn1 N7 84.5(2)
N6 Mn1 N7 68.7(2)
N4 Mn1 N7 134.2(2)
N36 Mn1 N34 70.9(2)
N6 Mn1 N34 125.4(2)
N4 Mn1 N34 80.4(2)
N7 Mn1 N34 141.9(2)
N36 Mn1 Cl1 77.91(17)
N6 Mn1 Cl1 113.89(17)
N4 Mn1 Cl1 81.5(2)
N7 Mn1 Cl1 96.26(17)
N34 Mn1 Cl1 105.96(17)
N59 Mn2 N28 126.7(2)
N59 Mn2 N26 143.3(2)
N28 Mn2 N26 71.2(2)
N59 Mn2 N29 78.8(2)
N28 Mn2 N29 68.8(2)
N26 Mn2 N29 135.5(2)
N59 Mn2 N56 69.2(2)
N28 Mn2 N56 92.7(2)
N26 Mn2 N56 79.1(2)
N29 Mn2 N56 121.2(2)
N59 Mn2 Cl1 92.40(15)
N28 Mn2 Cl1 136.64(15)
N26 Mn2 Cl1 88.60(17)
N29 Mn2 Cl1 107.41(15)
N56 Mn2 Cl1 121.49(15)
N14 Mn3 N48 141.3(2)
N14 Mn3 N50 131.7(2)
N48 Mn3 N50 71.0(2)
N14 Mn3 N51 80.9(2)
N48 Mn3 N51 136.0(2)
N50 Mn3 N51 68.7(2)
N14 Mn3 N12 70.0(2)
N48 Mn3 N12 77.9(2)
N50 Mn3 N12 95.3(2)
N51 Mn3 N12 122.4(2)
N14 Mn3 Cl1 88.40(16)
N48 Mn3 Cl1 89.91(16)
N50 Mn3 Cl1 135.13(15)
N51 Mn3 Cl1 106.55(16)
N12 Mn3 Cl1 120.62(14)
N52 Mn4 N17 128.6(2)
N52 Mn4 N18 143.7(2)
N17 Mn4 N18 71.6(2)
N52 Mn4 N15 78.5(2)
N17 Mn4 N15 69.5(2)
N18 Mn4 N15 136.27(19)
N52 Mn4 N54 70.3(2)
N17 Mn4 N54 93.8(2)
N18 Mn4 N54 79.3(2)
N15 Mn4 N54 122.1(2)
N52 Mn4 Cl2 89.05(15)
N17 Mn4 Cl2 138.15(16)
N18 Mn4 Cl2 88.56(14)
N15 Mn4 Cl2 107.73(16)
N54 Mn4 Cl2 118.87(15)
N8 Mn5 N39 138.5(2)
N8 Mn5 N40 134.7(2)
N39 Mn5 N40 72.1(2)
N8 Mn5 N37 83.8(2)
N39 Mn5 N37 70.1(2)
N40 Mn5 N37 140.1(2)
N8 Mn5 Cl2 86.17(17)
N39 Mn5 Cl2 131.20(15)
N40 Mn5 Cl2 89.27(15)
N37 Mn5 Cl2 106.33(16)
N30 Mn6 N62 142.6(2)
N30 Mn6 N61 135.0(2)
N62 Mn6 N61 70.5(2)
N30 Mn6 N58 81.1(2)
N62 Mn6 N58 135.6(2)
N61 Mn6 N58 69.3(2)
N30 Mn6 N32 70.31(19)
N62 Mn6 N32 78.9(2)
N61 Mn6 N32 101.0(2)
N58 Mn6 N32 126.78(19)
N30 Mn6 Cl2 86.88(15)
N62 Mn6 Cl2 88.82(15)
N61 Mn6 Cl2 132.19(15)
N58 Mn6 Cl2 104.65(15)
N32 Mn6 Cl2 117.07(14)
N3 Mn7 N25 109.3(3)
N3 Mn7 N47 110.0(2)
N25 Mn7 N47 97.0(2)
N3 Mn7 N23 100.7(3)
N25 Mn7 N23 74.1(2)
N47 Mn7 N23 149.2(3)
N3 Mn7 N1 73.1(3)
N25 Mn7 N1 163.9(2)
N47 Mn7 N1 97.0(2)
N23 Mn7 N1 89.8(2)
N3 Mn7 N45 156.3(3)
N25 Mn7 N45 93.6(3)
N47 Mn7 N45 71.5(2)
N23 Mn7 N45 79.5(3)
N1 Mn7 N45 83.2(3)
N63 Mn8 N41 104.6(2)
N63 Mn8 N19 100.0(2)
N41 Mn8 N19 111.1(2)
N63 Mn8 N21 153.1(2)
N41 Mn8 N21 102.1(2)
N19 Mn8 N21 73.6(2)
N63 Mn8 N43 99.2(2)
N41 Mn8 N43 72.9(2)
N19 Mn8 N43 158.6(2)
N21 Mn8 N43 85.0(2)
N63 Mn8 N65 72.4(2)
N41 Mn8 N65 153.4(2)
N19 Mn8 N65 95.4(2)
N21 Mn8 N65 82.0(2)
N43 Mn8 N65 81.4(2)
Mn2 Cl1 Mn3 110.59(7)
Mn2 Cl1 Mn1 123.72(7)
Mn3 Cl1 Mn1 123.91(7)
Mn4 Cl2 Mn6 114.46(6)
Mn4 Cl2 Mn5 128.47(7)
Mn6 Cl2 Mn5 115.22(7)
C4 N1 C1 115.6(8)
C4 N1 Mn7 113.4(5)
C1 N1 Mn7 130.8(7)
C2 N2 C3 116.6(9)
C5 N3 N4 103.3(7)
C5 N3 Mn7 118.0(6)
N4 N3 Mn7 138.7(5)
C6 N4 N3 105.9(6)
C6 N4 Mn1 115.7(5)
N3 N4 Mn1 138.3(5)
C5 N5 C6 101.8(7)
C7 N6 C11 121.2(7)
C7 N6 Mn1 118.0(5)
C11 N6 Mn1 119.8(5)
C12 N7 N8 105.3(6)
C12 N7 Mn1 115.6(5)
N8 N7 Mn1 134.1(5)
C13 N8 N7 105.1(6)
C13 N8 Mn5 125.0(5)
N7 N8 Mn5 128.5(4)
C12 N9 C13 101.1(5)
C14 N10 C17 116.1(7)
C16 N11 C15 115.9(7)
C18 N12 C21 117.0(6)
C18 N12 Mn3 130.4(5)
C21 N12 Mn3 112.5(5)
C20 N13 C19 116.9(7)
C22 N14 N15 104.8(5)
C22 N14 Mn3 122.4(5)
N15 N14 Mn3 131.3(4)
C23 N15 N14 106.3(5)
C23 N15 Mn4 114.1(4)
N14 N15 Mn4 135.6(4)
C22 N16 C23 100.4(5)
C28 N17 C24 119.6(6)
C28 N17 Mn4 120.2(5)
C24 N17 Mn4 119.8(4)
C29 N18 N19 104.7(5)
C29 N18 Mn4 115.4(4)
N19 N18 Mn4 139.7(4)
C30 N19 N18 107.1(5)
C30 N19 Mn8 114.1(4)
N18 N19 Mn8 136.8(4)
C29 N20 C30 101.2(6)
C34 N21 C31 116.3(6)
C34 N21 Mn8 130.7(6)
C31 N21 Mn8 112.3(4)
C33 N22 C32 115.1(8)
C35 N23 C38 118.4(8)
C35 N23 Mn7 130.2(7)
C38 N23 Mn7 110.7(5)
C37 N24 C36 117.7(10)
C39 N25 N26 105.3(6)
C39 N25 Mn7 115.5(5)
N26 N25 Mn7 137.6(5)
C40 N26 N25 106.4(6)
C40 N26 Mn2 115.6(5)
N25 N26 Mn2 137.9(5)
C39 N27 C40 102.2(6)
C45 N28 C41 119.3(6)
C45 N28 Mn2 121.1(4)
C41 N28 Mn2 119.0(5)
C46 N29 N30 105.8(5)
C46 N29 Mn2 114.9(4)
N30 N29 Mn2 135.4(4)
C47 N30 N29 106.2(5)
C47 N30 Mn6 119.7(4)
N29 N30 Mn6 132.3(4)
C46 N31 C47 101.0(5)
C48 N32 C51 116.6(6)
C48 N32 Mn6 114.2(4)
C51 N32 Mn6 128.9(5)
C49 N33 C50 117.3(7)
C52 N34 C55 115.7(9)
C52 N34 Mn1 129.5(7)
C55 N34 Mn1 113.8(5)
C53 N35 C54 118.3(9)
C56 N36 N37 105.0(6)
C56 N36 Mn1 121.4(5)
N37 N36 Mn1 133.5(4)
C57 N37 N36 106.2(6)
C57 N37 Mn5 116.2(5)
N36 N37 Mn5 135.6(4)
C56 N38 C57 101.3(6)
C58 N39 C62 120.1(6)
C58 N39 Mn5 120.6(4)
C62 N39 Mn5 119.2(4)
N41 N40 C63 105.8(5)
N41 N40 Mn5 138.5(4)
C63 N40 Mn5 115.3(4)
C64 N41 N40 106.1(5)
C64 N41 Mn8 116.9(4)
N40 N41 Mn8 136.8(4)
C63 N42 C64 102.1(6)
C65 N43 C68 116.5(7)
C65 N43 Mn8 112.1(5)
C68 N43 Mn8 130.8(6)
C67 N44 C66 116.7(8)
C69 N45 C72 114.5(9)
C69 N45 Mn7 134.9(8)
C72 N45 Mn7 110.5(5)
C70 N46 C71 115.9(11)
C73 N47 N48 105.3(6)
C73 N47 Mn7 119.8(5)
N48 N47 Mn7 134.4(4)
C74 N48 N47 105.2(6)
C74 N48 Mn3 117.3(5)
N47 N48 Mn3 136.4(4)
C74 N49 C73 100.1(6)
C79 N50 C75 120.4(6)
C79 N50 Mn3 120.9(5)
C75 N50 Mn3 118.6(5)
C80 N51 N52 104.4(5)
C80 N51 Mn3 116.0(4)
N52 N51 Mn3 134.7(4)
C81 N52 N51 106.1(5)
C81 N52 Mn4 121.9(4)
N51 N52 Mn4 131.8(4)
C81 N53 C80 100.9(5)
C82 N54 C85 115.4(6)
C82 N54 Mn4 114.3(4)
C85 N54 Mn4 130.3(5)
C83 N55 C84 116.4(8)
C89 N56 C86 116.1(6)
C89 N56 Mn2 114.3(4)
C86 N56 Mn2 129.5(5)
C88 N57 C87 115.4(6)
C91 N58 N59 106.2(5)
C91 N58 Mn6 114.3(4)
N59 N58 Mn6 135.1(4)
C90 N59 N58 105.8(5)
C90 N59 Mn2 122.4(4)
N58 N59 Mn2 131.6(4)
C90 N60 C91 101.5(5)
C92 N61 C96 120.4(6)
C92 N61 Mn6 120.2(4)
C96 N61 Mn6 119.2(4)
C97 N62 N63 105.4(5)
C97 N62 Mn6 116.8(5)
N63 N62 Mn6 136.6(4)
C98 N63 N62 105.3(5)
C98 N63 Mn8 117.4(4)
N62 N63 Mn8 136.8(4)
C97 N64 C98 101.0(6)
C99 N65 C102 117.9(7)
C99 N65 Mn8 110.0(5)
C102 N65 Mn8 131.5(6)
C101 N66 C100 115.7(8)
N1 C1 C2 119.4(10)
N1 C1 H1 120.3
C2 C1 H1 120.3
N2 C2 C1 124.4(10)
N2 C2 H2 117.8
C1 C2 H2 117.8
N2 C3 C4 122.5(9)
N2 C3 H3 118.8
C4 C3 H3 118.8
N1 C4 C3 121.3(8)
N1 C4 C5 115.9(7)
C3 C4 C5 122.7(8)
N5 C5 N3 114.9(7)
N5 C5 C4 125.5(7)
N3 C5 C4 119.6(8)
N4 C6 N5 114.1(7)
N4 C6 C7 118.2(7)
N5 C6 C7 127.8(7)
N6 C7 C8 120.3(8)
N6 C7 C6 115.3(7)
C8 C7 C6 124.3(7)
C9 C8 C7 117.1(8)
C9 C8 H8 121.5
C7 C8 H8 121.5
C10 C9 C8 120.6(8)
C10 C9 H9 119.7
C8 C9 H9 119.7
C9 C10 C11 119.4(8)
C9 C10 H10 120.3
C11 C10 H10 120.3
N6 C11 C10 121.2(7)
N6 C11 C12 111.7(7)
C10 C11 C12 127.0(8)
N7 C12 N9 115.4(6)
N7 C12 C11 118.3(7)
N9 C12 C11 126.3(6)
N8 C13 N9 113.2(6)
N8 C13 C14 119.8(6)
N9 C13 C14 127.1(6)
N10 C14 C15 122.5(7)
N10 C14 C13 113.8(6)
C15 C14 C13 123.6(7)
N11 C15 C14 122.1(7)
N11 C15 H15 118.9
C14 C15 H15 118.9
N11 C16 C17 122.5(8)
N11 C16 H16 118.7
C17 C16 H16 118.7
N10 C17 C16 120.8(8)
N10 C17 H17 119.6
C16 C17 H17 119.6
N12 C18 C19 122.3(7)
N12 C18 H18 118.8
C19 C18 H18 118.8
N13 C19 C18 121.2(7)
N13 C19 H19 119.4
C18 C19 H19 119.4
N13 C20 C21 122.3(7)
N13 C20 H20 118.9
C21 C20 H20 118.9
N12 C21 C20 120.0(7)
N12 C21 C22 116.2(6)
C20 C21 C22 123.7(6)
N14 C22 N16 115.1(6)
N14 C22 C21 118.6(6)
N16 C22 C21 125.8(6)
N15 C23 N16 113.4(6)
N15 C23 C24 119.6(6)
N16 C23 C24 127.0(6)
N17 C24 C25 121.0(7)
N17 C24 C23 112.4(6)
C25 C24 C23 126.6(7)
C24 C25 C26 119.3(8)
C24 C25 H25 120.4
C26 C25 H25 120.4
C25 C26 C27 120.0(7)
C25 C26 H26 120.0
C27 C26 H26 120.0
C28 C27 C26 116.3(7)
C28 C27 H27 121.9
C26 C27 H27 121.9
N17 C28 C27 123.7(7)
N17 C28 C29 111.6(6)
C27 C28 C29 124.7(7)
N20 C29 N18 114.8(6)
N20 C29 C28 125.1(6)
N18 C29 C28 120.1(6)
N19 C30 N20 112.2(6)
N19 C30 C31 121.1(6)
N20 C30 C31 126.7(6)
N21 C31 C32 122.4(7)
N21 C31 C30 114.9(6)
C32 C31 C30 122.7(7)
N22 C32 C31 122.4(8)
N22 C32 H32 118.8
C31 C32 H32 118.8
N22 C33 C34 123.5(8)
N22 C33 H33 118.3
C34 C33 H33 118.3
N21 C34 C33 120.2(8)
N21 C34 H34 119.9
C33 C34 H34 119.9
N23 C35 C36 122.0(12)
N23 C35 H35 119.0
C36 C35 H35 119.0
N24 C36 C35 121.2(11)
N24 C36 H36 119.4
C35 C36 H36 119.4
N24 C37 C38 120.8(11)
N24 C37 H37 119.6
C38 C37 H37 119.6
N23 C38 C39 117.4(7)
N23 C38 C37 119.5(9)
C39 C38 C37 123.1(10)
N25 C39 N27 113.5(7)
N25 C39 C38 119.4(8)
N27 C39 C38 127.1(7)
N26 C40 N27 112.5(7)
N26 C40 C41 119.3(7)
N27 C40 C41 128.2(7)
N28 C41 C42 120.7(7)
N28 C41 C40 113.3(6)
C42 C41 C40 126.0(7)
C43 C42 C41 119.3(7)
C43 C42 H42 120.4
C41 C42 H42 120.4
C44 C43 C42 120.1(8)
C44 C43 H43 120.0
C42 C43 H43 120.0
C43 C44 C45 118.2(8)
C43 C44 H44 120.9
C45 C44 H44 120.9
N28 C45 C44 122.3(7)
N28 C45 C46 111.9(6)
C44 C45 C46 125.7(7)
N29 C46 N31 114.8(6)
N29 C46 C45 119.1(6)
N31 C46 C45 126.1(6)
N30 C47 N31 112.2(6)
N30 C47 C48 120.4(6)
N31 C47 C48 127.3(6)
N32 C48 C49 119.4(7)
N32 C48 C47 114.3(6)
C49 C48 C47 126.2(7)
N33 C49 C48 123.5(8)
N33 C49 H49 118.3
C48 C49 H49 118.3
N33 C50 C51 121.0(8)
N33 C50 H50 119.5
C51 C50 H50 119.5
C50 C51 N32 122.2(8)
C50 C51 H51 118.9
N32 C51 H51 118.9
N34 C52 C53 121.5(11)
N34 C52 H52 119.3
C53 C52 H52 119.3
N35 C53 C52 122.5(10)
N35 C53 H53 118.8
C52 C53 H53 118.8
N35 C54 C55 120.3(10)
N35 C54 H54 119.9
C55 C54 H54 119.9
N34 C55 C54 121.8(8)
N34 C55 C56 115.1(7)
C54 C55 C56 123.0(8)
N38 C56 N36 114.7(6)
N38 C56 C55 126.7(7)
N36 C56 C55 118.4(7)
N37 C57 N38 112.9(7)
N37 C57 C58 118.7(6)
N38 C57 C58 128.4(6)
N39 C58 C59 120.9(7)
N39 C58 C57 113.3(6)
C59 C58 C57 125.8(6)
C60 C59 C58 118.3(7)
C60 C59 H59 120.9
C58 C59 H59 120.9
C61 C60 C59 120.6(7)
C61 C60 H60 119.7
C59 C60 H60 119.7
C60 C61 C62 118.4(7)
C60 C61 H61 120.8
C62 C61 H61 120.8
N39 C62 C61 121.6(6)
N39 C62 C63 113.2(6)
C61 C62 C63 125.1(6)
N42 C63 N40 112.5(6)
N42 C63 C62 128.1(6)
N40 C63 C62 119.5(6)
N41 C64 N42 113.5(6)
N41 C64 C65 122.0(6)
N42 C64 C65 124.5(7)
N43 C65 C66 121.3(7)
N43 C65 C64 115.1(6)
C66 C65 C64 123.3(7)
N44 C66 C65 122.0(9)
N44 C66 H66 119.0
C65 C66 H66 119.0
N44 C67 C68 122.6(8)
N44 C67 H67 118.7
C68 C67 H67 118.7
N43 C68 C67 120.7(9)
N43 C68 H68 119.7
C67 C68 H68 119.7
N45 C69 C70 124.7(12)
N45 C69 H69 117.6
C70 C69 H69 117.6
N46 C70 C69 122.6(11)
N46 C70 H70 118.7
C69 C70 H70 118.7
N46 C71 C72 119.1(11)
N46 C71 H71 120.5
C72 C71 H71 120.5
N45 C72 C71 122.8(8)
N45 C72 C73 116.6(8)
C71 C72 C73 120.6(9)
N47 C73 N49 114.8(7)
N47 C73 C72 120.7(8)
N49 C73 C72 124.4(7)
N48 C74 N49 114.4(7)
N48 C74 C75 118.9(6)
N49 C74 C75 126.6(7)
N50 C75 C76 119.2(7)
N50 C75 C74 113.3(6)
C76 C75 C74 127.4(7)
C77 C76 C75 119.2(7)
C77 C76 H76 120.4
C75 C76 H76 120.4
C78 C77 C76 119.5(8)
C78 C77 H77 120.3
C76 C77 H77 120.3
C77 C78 C79 121.0(8)
C77 C78 H78 119.5
C79 C78 H78 119.5
N50 C79 C78 120.3(7)
N50 C79 C80 113.4(6)
C78 C79 C80 126.4(7)
N51 C80 N53 114.2(6)
N51 C80 C79 117.0(6)
N53 C80 C79 128.7(6)
N53 C81 N52 114.3(6)
N53 C81 C82 127.7(6)
N52 C81 C82 117.9(6)
N54 C82 C83 121.4(7)
N54 C82 C81 115.6(6)
C83 C82 C81 123.0(7)
N55 C83 C82 122.6(8)
N55 C83 H83 118.7
C82 C83 H83 118.7
N55 C84 C85 123.0(8)
N55 C84 H84 118.5
C85 C84 H84 118.5
N54 C85 C84 121.2(8)
N54 C85 H85 119.4
C84 C85 H85 119.4
N56 C86 C87 121.2(7)
N56 C86 H86 119.4
C87 C86 H86 119.4
N57 C87 C86 122.3(7)
N57 C87 H87 118.8
C86 C87 H87 118.8
N57 C88 C89 123.1(8)
N57 C88 H88 118.4
C89 C88 H88 118.4
N56 C89 C88 121.7(7)
N56 C89 C90 115.2(6)
C88 C89 C90 123.1(7)
N59 C90 N60 113.8(6)
N59 C90 C89 118.8(6)
N60 C90 C89 127.4(6)
N58 C91 N60 112.7(6)
N58 C91 C92 118.9(5)
N60 C91 C92 128.4(6)
N61 C92 C93 121.2(7)
N61 C92 C91 113.4(6)
C93 C92 C91 125.5(6)
C94 C93 C92 118.6(7)
C94 C93 H93 120.7
C92 C93 H93 120.7
C95 C94 C93 119.5(7)
C95 C94 H94 120.2
C93 C94 H94 120.2
C94 C95 C96 120.1(7)
C94 C95 H95 119.9
C96 C95 H95 119.9
N61 C96 C95 120.0(7)
N61 C96 C97 113.1(6)
C95 C96 C97 126.8(6)
N64 C97 N62 114.6(6)
N64 C97 C96 126.4(6)
N62 C97 C96 119.0(6)
N63 C98 N64 113.7(6)
N63 C98 C99 121.8(7)
N64 C98 C99 124.5(6)
N65 C99 C100 119.9(7)
N65 C99 C98 116.4(6)
C100 C99 C98 123.6(8)
N66 C100 C99 122.0(9)
N66 C100 H100 119.0
C99 C100 H100 119.0
N66 C101 C102 125.1(9)
N66 C101 H101 117.5
C102 C101 H101 117.5
N65 C102 C101 119.3(9)
N65 C102 H102 120.4
C101 C102 H102 120.4

loop_
_geom_bond_atom_site_label_1
_geom_bond_atom_site_label_2
_geom_bond_distance
Mn1 N36 2.187(6)
Mn1 N6 2.263(6)
Mn1 N4 2.286(7)
Mn1 N7 2.326(6)
Mn1 N34 2.463(8)
Mn1 Cl1 2.836(2)
Mn2 N59 2.198(6)
Mn2 N28 2.272(6)
Mn2 N26 2.298(6)
Mn2 N29 2.343(6)
Mn2 N56 2.485(6)
Mn2 Cl1 2.5004(19)
Mn3 N14 2.167(5)
Mn3 N48 2.268(6)
Mn3 N50 2.278(6)
Mn3 N51 2.309(5)
Mn3 N12 2.490(6)
Mn3 Cl1 2.522(2)
Mn4 N52 2.190(6)
Mn4 N17 2.260(6)
Mn4 N18 2.286(5)
Mn4 N15 2.333(6)
Mn4 N54 2.452(6)
Mn4 Cl2 2.5321(19)
Mn5 N8 2.149(6)
Mn5 N39 2.262(5)
Mn5 N40 2.272(5)
Mn5 N37 2.290(6)
Mn5 Cl2 2.555(2)
Mn6 N30 2.187(5)
Mn6 N62 2.282(5)
Mn6 N61 2.283(6)
Mn6 N58 2.319(6)
Mn6 N32 2.454(6)
Mn6 Cl2 2.5355(19)
Mn7 N3 2.157(8)
Mn7 N25 2.160(7)
Mn7 N47 2.194(7)
Mn7 N23 2.320(7)
Mn7 N1 2.379(7)
Mn7 N45 2.501(8)
Mn8 N63 2.173(6)
Mn8 N41 2.183(5)
Mn8 N19 2.202(5)
Mn8 N21 2.348(6)
Mn8 N43 2.405(6)
Mn8 N65 2.432(6)
N1 C4 1.339(11)
N1 C1 1.369(12)
N2 C2 1.275(13)
N2 C3 1.318(11)
N3 C5 1.366(10)
N3 N4 1.402(9)
N4 C6 1.336(10)
N5 C5 1.332(10)
N5 C6 1.350(9)
N6 C7 1.324(9)
N6 C11 1.354(10)
N7 C12 1.297(9)
N7 N8 1.398(8)
N8 C13 1.330(8)
N9 C12 1.343(9)
N9 C13 1.361(9)
N10 C14 1.339(9)
N10 C17 1.343(10)
N11 C16 1.333(11)
N11 C15 1.336(10)
N12 C18 1.339(9)
N12 C21 1.338(9)
N13 C20 1.319(10)
N13 C19 1.344(10)
N14 C22 1.337(8)
N14 N15 1.377(7)
N15 C23 1.327(8)
N16 C22 1.344(8)
N16 C23 1.379(9)
N17 C28 1.354(9)
N17 C24 1.362(9)
N18 C29 1.342(8)
N18 N19 1.351(7)
N19 C30 1.347(8)
N20 C29 1.339(9)
N20 C30 1.362(9)
N21 C34 1.337(10)
N21 C31 1.356(9)
N22 C33 1.336(12)
N22 C32 1.345(11)
N23 C35 1.344(11)
N23 C38 1.358(12)
N24 C37 1.334(15)
N24 C36 1.376(19)
N25 C39 1.344(9)
N25 N26 1.377(9)
N26 C40 1.350(9)
N27 C39 1.358(10)
N27 C40 1.358(9)
N28 C45 1.330(9)
N28 C41 1.358(9)
N29 C46 1.320(9)
N29 N30 1.366(7)
N30 C47 1.354(8)
N31 C46 1.355(9)
N31 C47 1.370(8)
N32 C48 1.351(9)
N32 C51 1.365(9)
N33 C49 1.316(10)
N33 C50 1.336(11)
N34 C52 1.323(12)
N34 C55 1.332(11)
N35 C53 1.272(15)
N35 C54 1.318(12)
N36 C56 1.336(9)
N36 N37 1.355(8)
N37 C57 1.338(9)
N38 C56 1.328(9)
N38 C57 1.352(9)
N39 C58 1.334(8)
N39 C62 1.367(9)
N40 N41 1.346(7)
N40 C63 1.372(8)
N41 C64 1.338(9)
N42 C63 1.338(9)
N42 C64 1.352(9)
N43 C65 1.357(10)
N43 C68 1.366(10)
N44 C67 1.324(13)
N44 C66 1.358(11)
N45 C69 1.317(11)
N45 C72 1.352(12)
N46 C70 1.329(17)
N46 C71 1.377(14)
N47 C73 1.316(9)
N47 N48 1.376(8)
N48 C74 1.333(9)
N49 C74 1.346(9)
N49 C73 1.359(11)
N50 C79 1.313(9)
N50 C75 1.369(9)
N51 C80 1.332(8)
N51 N52 1.363(7)
N52 C81 1.337(8)
N53 C81 1.319(9)
N53 C80 1.360(9)
N54 C82 1.331(9)
N54 C85 1.358(9)
N55 C83 1.298(11)
N55 C84 1.321(11)
N56 C89 1.340(9)
N56 C86 1.358(9)
N57 C88 1.332(10)
N57 C87 1.350(11)
N58 C91 1.347(8)
N58 N59 1.363(7)
N59 C90 1.343(8)
N60 C90 1.349(9)
N60 C91 1.366(8)
N61 C92 1.326(9)
N61 C96 1.355(9)
N62 C97 1.334(9)
N62 N63 1.384(8)
N63 C98 1.322(8)
N64 C97 1.330(9)
N64 C98 1.375(9)
N65 C99 1.355(10)
N65 C102 1.355(9)
N66 C101 1.310(13)
N66 C100 1.351(11)
C1 C2 1.390(14)
C1 H1 0.9300
C2 H2 0.9300
C3 C4 1.383(11)
C3 H3 0.9300
C4 C5 1.448(11)
C6 C7 1.434(11)
C7 C8 1.427(11)
C8 C9 1.407(12)
C8 H8 0.9300
C9 C10 1.354(12)
C9 H9 0.9300
C10 C11 1.372(11)
C10 H10 0.9300
C11 C12 1.470(10)
C13 C14 1.463(9)
C14 C15 1.379(10)
C15 H15 0.9300
C16 C17 1.404(12)
C16 H16 0.9300
C17 H17 0.9300
C18 C19 1.370(11)
C18 H18 0.9300
C19 H19 0.9300
C20 C21 1.410(10)
C20 H20 0.9300
C21 C22 1.454(10)
C23 C24 1.440(9)
C24 C25 1.375(10)
C25 C26 1.391(11)
C25 H25 0.9300
C26 C27 1.441(11)
C26 H26 0.9300
C27 C28 1.363(10)
C27 H27 0.9300
C28 C29 1.484(10)
C30 C31 1.461(10)
C31 C32 1.359(10)
C32 H32 0.9300
C33 C34 1.395(13)
C33 H33 0.9300
C34 H34 0.9300
C35 C36 1.365(17)
C35 H35 0.9300
C36 H36 0.9300
C37 C38 1.438(12)
C37 H37 0.9300
C38 C39 1.416(12)
C40 C41 1.458(11)
C41 C42 1.380(11)
C42 C43 1.378(12)
C42 H42 0.9300
C43 C44 1.366(11)
C43 H43 0.9300
C44 C45 1.392(10)
C44 H44 0.9300
C45 C46 1.471(10)
C47 C48 1.434(9)
C48 C49 1.389(10)
C49 H49 0.9300
C50 C51 1.363(11)
C50 H50 0.9300
C51 H51 0.9300
C52 C53 1.374(16)
C52 H52 0.9300
C53 H53 0.9300
C54 C55 1.382(12)
C54 H54 0.9300
C55 C56 1.503(10)
C57 C58 1.440(10)
C58 C59 1.413(10)
C59 C60 1.408(11)
C59 H59 0.9300
C60 C61 1.363(11)
C60 H60 0.9300
C61 C62 1.401(10)
C61 H61 0.9300
C62 C63 1.455(10)
C64 C65 1.444(10)
C65 C66 1.391(11)
C66 H66 0.9300
C67 C68 1.407(13)
C67 H67 0.9300
C68 H68 0.9300
C69 C70 1.351(17)
C69 H69 0.9300
C70 H70 0.9300
C71 C72 1.418(13)
C71 H71 0.9300
C72 C73 1.477(11)
C74 C75 1.452(11)
C75 C76 1.396(11)
C76 C77 1.384(12)
C76 H76 0.9300
C77 C78 1.311(11)
C77 H77 0.9300
C78 C79 1.404(10)
C78 H78 0.9300
C79 C80 1.455(10)
C81 C82 1.479(9)
C82 C83 1.389(10)
C83 H83 0.9300
C84 C85 1.360(11)
C84 H84 0.9300
C85 H85 0.9300
C86 C87 1.377(10)
C86 H86 0.9300
C87 H87 0.9300
C88 C89 1.372(10)
C88 H88 0.9300
C89 C90 1.452(10)
C91 C92 1.434(9)
C92 C93 1.390(10)
C93 C94 1.384(11)
C93 H93 0.9300
C94 C95 1.355(11)
C94 H94 0.9300
C95 C96 1.383(10)
C95 H95 0.9300
C96 C97 1.456(10)
C98 C99 1.427(10)
C99 C100 1.398(11)
C100 H100 0.9300
C101 C102 1.371(13)
C101 H101 0.9300
C102 H102 0.9300

loop_
_geom_torsion_atom_site_label_1
_geom_torsion_atom_site_label_2
_geom_torsion_atom_site_label_3
_geom_torsion_atom_site_label_4
_geom_torsion
N59 Mn2 Cl1 Mn3 -29.97(16)
N28 Mn2 Cl1 Mn3 173.7(2)
N26 Mn2 Cl1 Mn3 113.37(17)
N29 Mn2 Cl1 Mn3 -108.93(16)
N56 Mn2 Cl1 Mn3 37.01(18)
N59 Mn2 Cl1 Mn1 164.76(16)
N28 Mn2 Cl1 Mn1 8.5(2)
N26 Mn2 Cl1 Mn1 -51.91(18)
N29 Mn2 Cl1 Mn1 85.79(17)
N56 Mn2 Cl1 Mn1 -128.26(17)
N14 Mn3 Cl1 Mn2 168.40(15)
N48 Mn3 Cl1 Mn2 -50.23(17)
N50 Mn3 Cl1 Mn2 12.3(2)
N51 Mn3 Cl1 Mn2 88.40(16)
N12 Mn3 Cl1 Mn2 -126.03(16)
N14 Mn3 Cl1 Mn1 -26.36(16)
N48 Mn3 Cl1 Mn1 115.01(17)
N50 Mn3 Cl1 Mn1 177.5(2)
N51 Mn3 Cl1 Mn1 -106.36(16)
N12 Mn3 Cl1 Mn1 39.20(18)
N36 Mn1 Cl1 Mn2 -23.33(17)
N6 Mn1 Cl1 Mn2 -175.71(18)
N4 Mn1 Cl1 Mn2 119.84(19)
N7 Mn1 Cl1 Mn2 -106.26(18)
N34 Mn1 Cl1 Mn2 42.5(2)
N36 Mn1 Cl1 Mn3 173.34(17)
N6 Mn1 Cl1 Mn3 21.0(2)
N4 Mn1 Cl1 Mn3 -43.50(19)
N7 Mn1 Cl1 Mn3 90.40(18)
N34 Mn1 Cl1 Mn3 -120.9(2)
N52 Mn4 Cl2 Mn6 -30.15(16)
N17 Mn4 Cl2 Mn6 173.5(2)
N18 Mn4 Cl2 Mn6 113.58(15)
N15 Mn4 Cl2 Mn6 -107.76(16)
N54 Mn4 Cl2 Mn6 36.60(18)
N52 Mn4 Cl2 Mn5 166.24(17)
N17 Mn4 Cl2 Mn5 9.9(3)
N18 Mn4 Cl2 Mn5 -50.02(16)
N15 Mn4 Cl2 Mn5 88.64(17)
N54 Mn4 Cl2 Mn5 -127.00(18)
N30 Mn6 Cl2 Mn4 167.49(15)
N62 Mn6 Cl2 Mn4 -49.67(16)
N61 Mn6 Cl2 Mn4 12.4(2)
N58 Mn6 Cl2 Mn4 87.53(16)
N32 Mn6 Cl2 Mn4 -126.51(16)
N30 Mn6 Cl2 Mn5 -26.65(15)
N62 Mn6 Cl2 Mn5 116.19(16)
N61 Mn6 Cl2 Mn5 178.3(2)
N58 Mn6 Cl2 Mn5 -106.61(16)
N32 Mn6 Cl2 Mn5 39.35(17)
N8 Mn5 Cl2 Mn4 -20.70(17)
N39 Mn5 Cl2 Mn4 179.4(2)
N40 Mn5 Cl2 Mn4 114.19(15)
N37 Mn5 Cl2 Mn4 -103.11(18)
N8 Mn5 Cl2 Mn6 175.80(16)
N39 Mn5 Cl2 Mn6 15.9(2)
N40 Mn5 Cl2 Mn6 -49.30(14)
N37 Mn5 Cl2 Mn6 93.39(17)
N3 Mn7 N1 C4 0.7(5)
N25 Mn7 N1 C4 -100.6(10)
N47 Mn7 N1 C4 109.6(5)
N23 Mn7 N1 C4 -100.5(6)
N45 Mn7 N1 C4 180.0(6)
N3 Mn7 N1 C1 -173.0(8)
N25 Mn7 N1 C1 85.6(12)
N47 Mn7 N1 C1 -64.2(8)
N23 Mn7 N1 C1 85.7(8)
N45 Mn7 N1 C1 6.2(8)
N25 Mn7 N3 C5 163.4(5)
N47 Mn7 N3 C5 -91.3(6)
N23 Mn7 N3 C5 86.7(6)
N1 Mn7 N3 C5 0.1(5)
N45 Mn7 N3 C5 -1.7(10)
N25 Mn7 N3 N4 -20.5(8)
N47 Mn7 N3 N4 84.8(8)
N23 Mn7 N3 N4 -97.3(8)
N1 Mn7 N3 N4 176.2(8)
N45 Mn7 N3 N4 174.3(7)
C5 N3 N4 C6 1.8(8)
Mn7 N3 N4 C6 -174.6(6)
C5 N3 N4 Mn1 -175.5(6)
Mn7 N3 N4 Mn1 8.1(13)
N36 Mn1 N4 C6 -170.2(5)
N6 Mn1 N4 C6 9.6(5)
N7 Mn1 N4 C6 38.2(7)
N34 Mn1 N4 C6 -123.4(6)
Cl1 Mn1 N4 C6 128.7(5)
N36 Mn1 N4 N3 7.0(10)
N6 Mn1 N4 N3 -173.3(8)
N7 Mn1 N4 N3 -144.7(7)
N34 Mn1 N4 N3 53.7(8)
Cl1 Mn1 N4 N3 -54.2(8)
N36 Mn1 N6 C7 166.4(5)
N4 Mn1 N6 C7 -13.2(5)
N7 Mn1 N6 C7 -171.6(6)
N34 Mn1 N6 C7 49.0(6)
Cl1 Mn1 N6 C7 -84.2(5)
N36 Mn1 N6 C11 -2.1(9)
N4 Mn1 N6 C11 178.2(6)
N7 Mn1 N6 C11 19.8(5)
N34 Mn1 N6 C11 -119.6(6)
Cl1 Mn1 N6 C11 107.3(5)
N36 Mn1 N7 C12 148.9(6)
N6 Mn1 N7 C12 -20.7(5)
N4 Mn1 N7 C12 -49.7(7)
N34 Mn1 N7 C12 100.0(6)
Cl1 Mn1 N7 C12 -134.0(5)
N36 Mn1 N7 N8 -1.9(6)
N6 Mn1 N7 N8 -171.5(7)
N4 Mn1 N7 N8 159.5(6)
N34 Mn1 N7 N8 -50.8(8)
Cl1 Mn1 N7 N8 75.3(6)
C12 N7 N8 C13 -1.0(7)
Mn1 N7 N8 C13 151.9(5)
C12 N7 N8 Mn5 165.9(5)
Mn1 N7 N8 Mn5 -41.2(9)
N39 Mn5 N8 C13 -98.1(6)
N40 Mn5 N8 C13 19.6(7)
N37 Mn5 N8 C13 -148.3(6)
Cl2 Mn5 N8 C13 104.8(6)
N39 Mn5 N8 N7 97.4(6)
N40 Mn5 N8 N7 -144.8(5)
N37 Mn5 N8 N7 47.2(6)
Cl2 Mn5 N8 N7 -59.7(5)
N14 Mn3 N12 C18 -179.8(7)
N48 Mn3 N12 C18 22.0(6)
N50 Mn3 N12 C18 -47.3(6)
N51 Mn3 N12 C18 -115.3(6)
Cl1 Mn3 N12 C18 104.6(6)
N14 Mn3 N12 C21 -2.5(4)
N48 Mn3 N12 C21 -160.6(5)
N50 Mn3 N12 C21 130.1(5)
N51 Mn3 N12 C21 62.0(5)
Cl1 Mn3 N12 C21 -78.0(5)
N48 Mn3 N14 C22 40.2(7)
N50 Mn3 N14 C22 -74.4(6)
N51 Mn3 N14 C22 -124.9(5)
N12 Mn3 N14 C22 4.6(5)
Cl1 Mn3 N14 C22 128.1(5)
N48 Mn3 N14 N15 -155.6(5)
N50 Mn3 N14 N15 89.8(6)
N51 Mn3 N14 N15 39.3(6)
N12 Mn3 N14 N15 168.8(6)
Cl1 Mn3 N14 N15 -67.7(6)
C22 N14 N15 C23 0.8(7)
Mn3 N14 N15 C23 -165.5(4)
C22 N14 N15 Mn4 156.1(5)
Mn3 N14 N15 Mn4 -10.2(9)
N52 Mn4 N15 C23 120.7(5)
N17 Mn4 N15 C23 -18.4(4)
N18 Mn4 N15 C23 -46.8(6)
N54 Mn4 N15 C23 63.0(5)
Cl2 Mn4 N15 C23 -154.1(4)
N52 Mn4 N15 N14 -33.3(6)
N17 Mn4 N15 N14 -172.3(7)
N18 Mn4 N15 N14 159.2(5)
N54 Mn4 N15 N14 -91.0(6)
Cl2 Mn4 N15 N14 52.0(6)
N52 Mn4 N17 C28 134.8(5)
N18 Mn4 N17 C28 -10.3(5)
N15 Mn4 N17 C28 -170.0(6)
N54 Mn4 N17 C28 67.1(5)
Cl2 Mn4 N17 C28 -76.0(6)
N52 Mn4 N17 C24 -38.5(6)
N18 Mn4 N17 C24 176.4(6)
N15 Mn4 N17 C24 16.7(5)
N54 Mn4 N17 C24 -106.2(5)
Cl2 Mn4 N17 C24 110.7(5)
N52 Mn4 N18 C29 -124.3(5)
N17 Mn4 N18 C29 6.7(4)
N15 Mn4 N18 C29 34.8(6)
N54 Mn4 N18 C29 -91.0(5)
Cl2 Mn4 N18 C29 149.3(5)
N52 Mn4 N18 N19 48.5(8)
N17 Mn4 N18 N19 179.5(7)
N15 Mn4 N18 N19 -152.4(6)
N54 Mn4 N18 N19 81.8(6)
Cl2 Mn4 N18 N19 -37.9(6)
C29 N18 N19 C30 -0.2(7)
Mn4 N18 N19 C30 -173.5(5)
C29 N18 N19 Mn8 162.0(5)
Mn4 N18 N19 Mn8 -11.3(10)
N63 Mn8 N19 C30 136.6(5)
N41 Mn8 N19 C30 -113.4(5)
N21 Mn8 N19 C30 -16.5(5)
N43 Mn8 N19 C30 -16.6(9)
N65 Mn8 N19 C30 63.6(5)
N63 Mn8 N19 N18 -24.7(6)
N41 Mn8 N19 N18 85.3(6)
N21 Mn8 N19 N18 -177.8(6)
N43 Mn8 N19 N18 -177.8(6)
N65 Mn8 N19 N18 -97.7(6)
N63 Mn8 N21 C34 106.7(8)
N41 Mn8 N21 C34 -65.1(7)
N19 Mn8 N21 C34 -173.8(7)
N43 Mn8 N21 C34 6.2(7)
N65 Mn8 N21 C34 88.2(7)
N63 Mn8 N21 C31 -62.8(7)
N41 Mn8 N21 C31 125.4(5)
N19 Mn8 N21 C31 16.8(5)
N43 Mn8 N21 C31 -163.2(5)
N65 Mn8 N21 C31 -81.3(5)
N3 Mn7 N23 C35 -68.5(9)
N25 Mn7 N23 C35 -175.7(10)
N47 Mn7 N23 C35 107.7(10)
N1 Mn7 N23 C35 4.3(9)
N45 Mn7 N23 C35 87.4(9)
N3 Mn7 N23 C38 121.4(6)
N25 Mn7 N23 C38 14.2(6)
N47 Mn7 N23 C38 -62.4(8)
N1 Mn7 N23 C38 -165.8(6)
N45 Mn7 N23 C38 -82.7(6)
N3 Mn7 N25 C39 -110.0(6)
N47 Mn7 N25 C39 135.9(6)
N23 Mn7 N25 C39 -14.0(6)
N1 Mn7 N25 C39 -13.9(13)
N45 Mn7 N25 C39 64.0(6)
N3 Mn7 N25 N26 86.9(7)
N47 Mn7 N25 N26 -27.2(7)
N23 Mn7 N25 N26 -177.0(7)
N1 Mn7 N25 N26 -176.9(8)
N45 Mn7 N25 N26 -99.0(7)
C39 N25 N26 C40 -1.2(8)
Mn7 N25 N26 C40 163.0(6)
C39 N25 N26 Mn2 -178.1(6)
Mn7 N25 N26 Mn2 -14.0(11)
N59 Mn2 N26 C40 -120.2(5)
N28 Mn2 N26 C40 6.8(5)
N29 Mn2 N26 C40 34.0(6)
N56 Mn2 N26 C40 -89.9(5)
Cl1 Mn2 N26 C40 147.7(5)
N59 Mn2 N26 N25 56.6(8)
N28 Mn2 N26 N25 -176.5(7)
N29 Mn2 N26 N25 -149.3(6)
N56 Mn2 N26 N25 86.9(7)
Cl1 Mn2 N26 N25 -35.6(7)
N59 Mn2 N28 C45 -39.0(6)
N26 Mn2 N28 C45 177.6(5)
N29 Mn2 N28 C45 17.7(5)
N56 Mn2 N28 C45 -104.8(5)
Cl1 Mn2 N28 C45 111.0(5)
N59 Mn2 N28 C41 132.1(5)
N26 Mn2 N28 C41 -11.4(5)
N29 Mn2 N28 C41 -171.2(5)
N56 Mn2 N28 C41 66.2(5)
Cl1 Mn2 N28 C41 -78.0(5)
N59 Mn2 N29 C46 120.1(5)
N28 Mn2 N29 C46 -16.8(5)
N26 Mn2 N29 C46 -44.5(6)
N56 Mn2 N29 C46 63.0(5)
Cl1 Mn2 N29 C46 -150.9(4)
N59 Mn2 N29 N30 -34.0(6)
N28 Mn2 N29 N30 -170.9(6)
N26 Mn2 N29 N30 161.4(5)
N56 Mn2 N29 N30 -91.1(6)
Cl1 Mn2 N29 N30 55.0(6)
C46 N29 N30 C47 0.9(7)
Mn2 N29 N30 C47 156.6(5)
C46 N29 N30 Mn6 -163.2(5)
Mn2 N29 N30 Mn6 -7.5(9)
N62 Mn6 N30 C47 44.9(6)
N61 Mn6 N30 C47 -77.4(5)
N58 Mn6 N30 C47 -125.8(5)
N32 Mn6 N30 C47 8.6(4)
Cl2 Mn6 N30 C47 128.8(4)
N62 Mn6 N30 N29 -152.8(5)
N61 Mn6 N30 N29 85.0(6)
N58 Mn6 N30 N29 36.5(5)
N32 Mn6 N30 N29 170.9(6)
Cl2 Mn6 N30 N29 -68.8(5)
N30 Mn6 N32 C48 -4.8(4)
N62 Mn6 N32 C48 -163.3(5)
N61 Mn6 N32 C48 129.3(4)
N58 Mn6 N32 C48 57.0(5)
Cl2 Mn6 N32 C48 -80.4(4)
N30 Mn6 N32 C51 -178.5(6)
N62 Mn6 N32 C51 23.0(6)
N61 Mn6 N32 C51 -44.4(6)
N58 Mn6 N32 C51 -116.7(6)
Cl2 Mn6 N32 C51 105.8(6)
N36 Mn1 N34 C52 -173.2(9)
N6 Mn1 N34 C52 -20.0(9)
N4 Mn1 N34 C52 37.9(8)
N7 Mn1 N34 C52 -120.6(8)
Cl1 Mn1 N34 C52 116.1(8)
N36 Mn1 N34 C55 -5.6(5)
N6 Mn1 N34 C55 147.6(5)
N4 Mn1 N34 C55 -154.5(6)
N7 Mn1 N34 C55 47.0(7)
Cl1 Mn1 N34 C55 -76.3(6)
N6 Mn1 N36 C56 -127.2(6)
N4 Mn1 N36 C56 52.3(7)
N7 Mn1 N36 C56 -147.7(6)
N34 Mn1 N36 C56 2.9(5)
Cl1 Mn1 N36 C56 114.7(5)
N6 Mn1 N36 N37 48.3(9)
N4 Mn1 N36 N37 -132.2(6)
N7 Mn1 N36 N37 27.8(6)
N34 Mn1 N36 N37 178.3(7)
Cl1 Mn1 N36 N37 -69.8(6)
C56 N36 N37 C57 0.7(7)
Mn1 N36 N37 C57 -175.3(5)
C56 N36 N37 Mn5 163.3(5)
Mn1 N36 N37 Mn5 -12.7(10)
N8 Mn5 N37 C57 137.8(5)
N39 Mn5 N37 C57 -9.4(5)
N40 Mn5 N37 C57 -28.8(7)
Cl2 Mn5 N37 C57 -138.0(5)
N8 Mn5 N37 N36 -23.5(7)
N39 Mn5 N37 N36 -170.8(7)
N40 Mn5 N37 N36 169.9(6)
Cl2 Mn5 N37 N36 60.6(7)
N8 Mn5 N39 C58 -47.1(6)
N40 Mn5 N39 C58 174.3(5)
N37 Mn5 N39 C58 7.2(5)
Cl2 Mn5 N39 C58 101.8(5)
N8 Mn5 N39 C62 131.2(5)
N40 Mn5 N39 C62 -7.4(4)
N37 Mn5 N39 C62 -174.5(5)
Cl2 Mn5 N39 C62 -79.9(5)
N8 Mn5 N40 N41 37.1(7)
N39 Mn5 N40 N41 179.1(6)
N37 Mn5 N40 N41 -161.8(5)
Cl2 Mn5 N40 N41 -46.7(6)
N8 Mn5 N40 C63 -134.9(4)
N39 Mn5 N40 C63 7.1(4)
N37 Mn5 N40 C63 26.2(6)
Cl2 Mn5 N40 C63 141.2(4)
C63 N40 N41 C64 1.0(6)
Mn5 N40 N41 C64 -171.5(5)
C63 N40 N41 Mn8 174.6(5)
Mn5 N40 N41 Mn8 2.1(10)
N63 Mn8 N41 C64 -102.4(5)
N19 Mn8 N41 C64 150.6(5)
N21 Mn8 N41 C64 73.7(5)
N43 Mn8 N41 C64 -7.1(5)
N65 Mn8 N41 C64 -22.7(8)
N63 Mn8 N41 N40 84.5(6)
N19 Mn8 N41 N40 -22.5(6)
N21 Mn8 N41 N40 -99.4(6)
N43 Mn8 N41 N40 179.8(6)
N65 Mn8 N41 N40 164.2(5)
N63 Mn8 N43 C65 111.7(5)
N41 Mn8 N43 C65 9.2(5)
N19 Mn8 N43 C65 -95.0(7)
N21 Mn8 N43 C65 -95.1(5)
N65 Mn8 N43 C65 -177.8(6)
N63 Mn8 N43 C68 -77.7(8)
N41 Mn8 N43 C68 179.8(8)
N19 Mn8 N43 C68 75.5(10)
N21 Mn8 N43 C68 75.5(8)
N65 Mn8 N43 C68 -7.2(8)
N3 Mn7 N45 C69 84.7(13)
N25 Mn7 N45 C69 -81.3(11)
N47 Mn7 N45 C69 -177.4(11)
N23 Mn7 N45 C69 -8.2(11)
N1 Mn7 N45 C69 82.9(11)
N3 Mn7 N45 C72 -91.1(9)
N25 Mn7 N45 C72 103.0(6)
N47 Mn7 N45 C72 6.8(6)
N23 Mn7 N45 C72 176.0(6)
N1 Mn7 N45 C72 -92.9(6)
N3 Mn7 N47 C73 146.6(6)
N25 Mn7 N47 C73 -99.9(6)
N23 Mn7 N47 C73 -29.4(8)
N1 Mn7 N47 C73 72.0(6)
N45 Mn7 N47 C73 -8.4(6)
N3 Mn7 N47 N48 -23.6(7)
N25 Mn7 N47 N48 90.0(6)
N23 Mn7 N47 N48 160.4(6)
N1 Mn7 N47 N48 -98.1(6)
N45 Mn7 N47 N48 -178.5(7)
C73 N47 N48 C74 -3.2(7)
Mn7 N47 N48 C74 168.0(5)
C73 N47 N48 Mn3 -170.6(6)
Mn7 N47 N48 Mn3 0.6(10)
N14 Mn3 N48 C74 -127.3(5)
N50 Mn3 N48 C74 6.8(5)
N51 Mn3 N48 C74 31.3(7)
N12 Mn3 N48 C74 -93.2(5)
Cl1 Mn3 N48 C74 145.4(5)
N14 Mn3 N48 N47 39.0(8)
N50 Mn3 N48 N47 173.1(7)
N51 Mn3 N48 N47 -162.5(6)
N12 Mn3 N48 N47 73.1(6)
Cl1 Mn3 N48 N47 -48.3(6)
N14 Mn3 N50 C79 -40.7(6)
N48 Mn3 N50 C79 176.3(6)
N51 Mn3 N50 C79 14.2(5)
N12 Mn3 N50 C79 -108.5(5)
Cl1 Mn3 N50 C79 106.6(5)
N14 Mn3 N50 C75 135.4(5)
N48 Mn3 N50 C75 -7.7(5)
N51 Mn3 N50 C75 -169.8(6)
N12 Mn3 N50 C75 67.5(5)
Cl1 Mn3 N50 C75 -77.4(6)
N14 Mn3 N51 C80 124.1(5)
N48 Mn3 N51 C80 -42.5(6)
N50 Mn3 N51 C80 -17.7(4)
N12 Mn3 N51 C80 64.8(5)
Cl1 Mn3 N51 C80 -150.3(4)
N14 Mn3 N51 N52 -26.9(6)
N48 Mn3 N51 N52 166.5(5)
N50 Mn3 N51 N52 -168.6(7)
N12 Mn3 N51 N52 -86.1(6)
Cl1 Mn3 N51 N52 58.7(6)
C80 N51 N52 C81 1.8(7)
Mn3 N51 N52 C81 155.0(5)
C80 N51 N52 Mn4 -173.5(5)
Mn3 N51 N52 Mn4 -20.2(9)
N17 Mn4 N52 C81 -77.0(6)
N18 Mn4 N52 C81 36.8(7)
N15 Mn4 N52 C81 -128.7(5)
N54 Mn4 N52 C81 1.8(5)
Cl2 Mn4 N52 C81 123.0(5)
N17 Mn4 N52 N51 97.7(6)
N18 Mn4 N52 N51 -148.6(5)
N15 Mn4 N52 N51 46.0(6)
N54 Mn4 N52 N51 176.4(6)
Cl2 Mn4 N52 N51 -62.3(6)
N52 Mn4 N54 C82 -1.2(5)
N17 Mn4 N54 C82 128.6(5)
N18 Mn4 N54 C82 -161.0(5)
N15 Mn4 N54 C82 60.4(5)
Cl2 Mn4 N54 C82 -78.6(5)
N52 Mn4 N54 C85 -179.6(7)
N17 Mn4 N54 C85 -49.8(6)
N18 Mn4 N54 C85 20.6(6)
N15 Mn4 N54 C85 -118.0(6)
Cl2 Mn4 N54 C85 103.0(6)
N59 Mn2 N56 C89 0.3(5)
N28 Mn2 N56 C89 128.8(5)
N26 Mn2 N56 C89 -160.8(5)
N29 Mn2 N56 C89 62.1(6)
Cl1 Mn2 N56 C89 -79.3(5)
N59 Mn2 N56 C86 178.7(7)
N28 Mn2 N56 C86 -52.8(6)
N26 Mn2 N56 C86 17.5(6)
N29 Mn2 N56 C86 -119.6(6)
Cl1 Mn2 N56 C86 99.1(6)
N30 Mn6 N58 C91 128.3(5)
N62 Mn6 N58 C91 -43.6(6)
N61 Mn6 N58 C91 -17.3(4)
N32 Mn6 N58 C91 71.2(5)
Cl2 Mn6 N58 C91 -147.3(4)
N30 Mn6 N58 N59 -24.1(6)
N62 Mn6 N58 N59 164.0(5)
N61 Mn6 N58 N59 -169.6(6)
N32 Mn6 N58 N59 -81.2(6)
Cl2 Mn6 N58 N59 60.3(6)
C91 N58 N59 C90 -0.8(7)
Mn6 N58 N59 C90 153.1(5)
C91 N58 N59 Mn2 -176.1(5)
Mn6 N58 N59 Mn2 -22.2(9)
N28 Mn2 N59 C90 -75.7(6)
N26 Mn2 N59 C90 33.6(7)
N29 Mn2 N59 C90 -128.3(5)
N56 Mn2 N59 C90 1.6(5)
Cl1 Mn2 N59 C90 124.5(5)
N28 Mn2 N59 N58 99.0(6)
N26 Mn2 N59 N58 -151.8(5)
N29 Mn2 N59 N58 46.4(5)
N56 Mn2 N59 N58 176.2(6)
Cl1 Mn2 N59 N58 -60.9(5)
N30 Mn6 N61 C92 -38.0(6)
N62 Mn6 N61 C92 175.0(6)
N58 Mn6 N61 C92 14.2(5)
N32 Mn6 N61 C92 -111.2(5)
Cl2 Mn6 N61 C92 105.4(5)
N30 Mn6 N61 C96 137.4(5)
N62 Mn6 N61 C96 -9.6(5)
N58 Mn6 N61 C96 -170.4(6)
N32 Mn6 N61 C96 64.3(5)
Cl2 Mn6 N61 C96 -79.1(5)
N30 Mn6 N62 C97 -131.3(5)
N61 Mn6 N62 C97 9.3(5)
N58 Mn6 N62 C97 35.4(6)
N32 Mn6 N62 C97 -96.7(5)
Cl2 Mn6 N62 C97 145.4(5)
N30 Mn6 N62 N63 34.4(8)
N61 Mn6 N62 N63 175.0(6)
N58 Mn6 N62 N63 -158.9(5)
N32 Mn6 N62 N63 69.0(6)
Cl2 Mn6 N62 N63 -48.9(6)
C97 N62 N63 C98 -2.3(7)
Mn6 N62 N63 C98 -169.1(5)
C97 N62 N63 Mn8 168.9(5)
Mn6 N62 N63 Mn8 2.1(10)
N41 Mn8 N63 C98 141.9(5)
N19 Mn8 N63 C98 -103.1(5)
N21 Mn8 N63 C98 -29.8(8)
N43 Mn8 N63 C98 67.3(5)
N65 Mn8 N63 C98 -10.6(5)
N41 Mn8 N63 N62 -28.5(6)
N19 Mn8 N63 N62 86.5(6)
N21 Mn8 N63 N62 159.8(5)
N43 Mn8 N63 N62 -103.1(6)
N65 Mn8 N63 N62 179.0(6)
N63 Mn8 N65 C99 12.1(5)
N41 Mn8 N65 C99 -75.5(7)
N19 Mn8 N65 C99 110.8(5)
N21 Mn8 N65 C99 -176.6(5)
N43 Mn8 N65 C99 -90.5(5)
N63 Mn8 N65 C102 -176.8(8)
N41 Mn8 N65 C102 95.7(8)
N19 Mn8 N65 C102 -78.0(7)
N21 Mn8 N65 C102 -5.5(7)
N43 Mn8 N65 C102 80.6(7)
C4 N1 C1 C2 4.4(13)
Mn7 N1 C1 C2 178.0(7)
C3 N2 C2 C1 2.4(16)
N1 C1 C2 N2 -3.9(17)
C2 N2 C3 C4 -1.9(14)
C1 N1 C4 C3 -3.9(12)
Mn7 N1 C4 C3 -178.7(6)
C1 N1 C4 C5 173.4(7)
Mn7 N1 C4 C5 -1.4(8)
N2 C3 C4 N1 2.8(13)
N2 C3 C4 C5 -174.3(8)
C6 N5 C5 N3 -1.7(8)
C6 N5 C5 C4 176.4(7)
N4 N3 C5 N5 -0.1(8)
Mn7 N3 C5 N5 177.3(5)
N4 N3 C5 C4 -178.3(6)
Mn7 N3 C5 C4 -0.9(9)
N1 C4 C5 N5 -176.4(7)
C3 C4 C5 N5 0.9(12)
N1 C4 C5 N3 1.6(10)
C3 C4 C5 N3 178.9(7)
N3 N4 C6 N5 -3.2(9)
Mn1 N4 C6 N5 174.8(5)
N3 N4 C6 C7 176.2(6)
Mn1 N4 C6 C7 -5.8(9)
C5 N5 C6 N4 3.0(8)
C5 N5 C6 C7 -176.3(7)
C11 N6 C7 C8 -1.1(11)
Mn1 N6 C7 C8 -169.5(5)
C11 N6 C7 C6 -176.7(7)
Mn1 N6 C7 C6 14.9(8)
N4 C6 C7 N6 -5.9(10)
N5 C6 C7 N6 173.4(7)
N4 C6 C7 C8 178.7(7)
N5 C6 C7 C8 -2.0(12)
N6 C7 C8 C9 4.2(11)
C6 C7 C8 C9 179.4(7)
C7 C8 C9 C10 -5.2(13)
C8 C9 C10 C11 3.0(13)
C7 N6 C11 C10 -1.3(11)
Mn1 N6 C11 C10 166.9(6)
C7 N6 C11 C12 175.3(6)
Mn1 N6 C11 C12 -16.5(8)
C9 C10 C11 N6 0.3(12)
C9 C10 C11 C12 -175.7(8)
N8 N7 C12 N9 1.0(8)
Mn1 N7 C12 N9 -157.7(5)
N8 N7 C12 C11 179.2(6)
Mn1 N7 C12 C11 20.5(8)
C13 N9 C12 N7 -0.6(8)
C13 N9 C12 C11 -178.6(7)
N6 C11 C12 N7 -3.4(10)
C10 C11 C12 N7 173.0(8)
N6 C11 C12 N9 174.5(7)
C10 C11 C12 N9 -9.1(13)
N7 N8 C13 N9 0.7(8)
Mn5 N8 C13 N9 -166.8(5)
N7 N8 C13 C14 -178.3(6)
Mn5 N8 C13 C14 14.2(9)
C12 N9 C13 N8 -0.1(8)
C12 N9 C13 C14 178.8(7)
C17 N10 C14 C15 0.9(10)
C17 N10 C14 C13 -178.9(6)
N8 C13 C14 N10 0.5(9)
N9 C13 C14 N10 -178.3(6)
N8 C13 C14 C15 -179.3(7)
N9 C13 C14 C15 1.9(11)
C16 N11 C15 C14 -2.0(11)
N10 C14 C15 N11 1.6(11)
C13 C14 C15 N11 -178.6(7)
C15 N11 C16 C17 0.1(12)
C14 N10 C17 C16 -2.8(11)
N11 C16 C17 N10 2.5(13)
C21 N12 C18 C19 -3.8(11)
Mn3 N12 C18 C19 173.4(6)
C20 N13 C19 C18 -3.4(12)
N12 C18 C19 N13 5.7(12)
C19 N13 C20 C21 -0.3(12)
C18 N12 C21 C20 0.1(10)
Mn3 N12 C21 C20 -177.6(5)
C18 N12 C21 C22 178.3(6)
Mn3 N12 C21 C22 0.5(7)
N13 C20 C21 N12 2.0(11)
N13 C20 C21 C22 -176.0(7)
N15 N14 C22 N16 -1.9(7)
Mn3 N14 C22 N16 165.9(4)
N15 N14 C22 C21 -173.9(6)
Mn3 N14 C22 C21 -6.2(8)
C23 N16 C22 N14 2.1(7)
C23 N16 C22 C21 173.5(6)
N12 C21 C22 N14 3.3(9)
C20 C21 C22 N14 -178.7(6)
N12 C21 C22 N16 -167.8(6)
C20 C21 C22 N16 10.2(11)
N14 N15 C23 N16 0.5(7)
Mn4 N15 C23 N16 -160.8(4)
N14 N15 C23 C24 -179.0(6)
Mn4 N15 C23 C24 19.6(8)
C22 N16 C23 N15 -1.6(7)
C22 N16 C23 C24 178.0(7)
C28 N17 C24 C25 -4.1(11)
Mn4 N17 C24 C25 169.2(6)
C28 N17 C24 C23 174.0(6)
Mn4 N17 C24 C23 -12.7(8)
N15 C23 C24 N17 -5.4(9)
N16 C23 C24 N17 175.1(6)
N15 C23 C24 C25 172.6(7)
N16 C23 C24 C25 -6.9(12)
N17 C24 C25 C26 3.8(12)
C23 C24 C25 C26 -174.1(8)
C24 C25 C26 C27 -2.0(14)
C25 C26 C27 C28 0.8(13)
C24 N17 C28 C27 2.9(11)
Mn4 N17 C28 C27 -170.4(6)
C24 N17 C28 C29 -175.1(6)
Mn4 N17 C28 C29 11.6(8)
C26 C27 C28 N17 -1.2(12)
C26 C27 C28 C29 176.5(8)
C30 N20 C29 N18 0.5(8)
C30 N20 C29 C28 178.8(7)
N19 N18 C29 N20 -0.2(8)
Mn4 N18 C29 N20 175.0(5)
N19 N18 C29 C28 -178.6(6)
Mn4 N18 C29 C28 -3.4(8)
N17 C28 C29 N20 176.7(7)
C27 C28 C29 N20 -1.3(12)
N17 C28 C29 N18 -5.1(9)
C27 C28 C29 N18 176.9(7)
N18 N19 C30 N20 0.5(8)
Mn8 N19 C30 N20 -166.2(5)
N18 N19 C30 C31 -177.7(6)
Mn8 N19 C30 C31 15.6(8)
C29 N20 C30 N19 -0.6(8)
C29 N20 C30 C31 177.5(7)
C34 N21 C31 C32 -3.4(11)
Mn8 N21 C31 C32 167.7(7)
C34 N21 C31 C30 174.4(7)
Mn8 N21 C31 C30 -14.5(8)
N19 C30 C31 N21 0.1(10)
N20 C30 C31 N21 -177.9(7)
N19 C30 C31 C32 177.9(8)
N20 C30 C31 C32 -0.1(13)
C33 N22 C32 C31 -0.3(16)
N21 C31 C32 N22 3.4(15)
C30 C31 C32 N22 -174.3(9)
C32 N22 C33 C34 -2.6(16)
C31 N21 C34 C33 0.6(12)
Mn8 N21 C34 C33 -168.5(7)
N22 C33 C34 N21 2.5(16)
C38 N23 C35 C36 1.9(19)
Mn7 N23 C35 C36 -167.6(12)
C37 N24 C36 C35 6(3)
N23 C35 C36 N24 -4(3)
C36 N24 C37 C38 -6(2)
C35 N23 C38 C39 175.7(9)
Mn7 N23 C38 C39 -13.0(10)
C35 N23 C38 C37 -1.8(15)
Mn7 N23 C38 C37 169.6(8)
N24 C37 C38 N23 4.0(19)
N24 C37 C38 C39 -173.3(12)
N26 N25 C39 N27 1.7(9)
Mn7 N25 C39 N27 -166.6(5)
N26 N25 C39 C38 -179.3(7)
Mn7 N25 C39 C38 12.5(10)
C40 N27 C39 N25 -1.4(9)
C40 N27 C39 C38 179.6(8)
N23 C38 C39 N25 1.3(13)
C37 C38 C39 N25 178.6(10)
N23 C38 C39 N27 -179.8(8)
C37 C38 C39 N27 -2.5(16)
N25 N26 C40 N27 0.4(8)
Mn2 N26 C40 N27 178.1(5)
N25 N26 C40 C41 -180.0(6)
Mn2 N26 C40 C41 -2.2(8)
C39 N27 C40 N26 0.6(8)
C39 N27 C40 C41 -179.0(7)
C45 N28 C41 C42 4.1(10)
Mn2 N28 C41 C42 -167.1(6)
C45 N28 C41 C40 -174.9(6)
Mn2 N28 C41 C40 13.9(7)
N26 C40 C41 N28 -7.4(9)
N27 C40 C41 N28 172.1(7)
N26 C40 C41 C42 173.6(7)
N27 C40 C41 C42 -6.8(12)
N28 C41 C42 C43 -2.9(12)
C40 C41 C42 C43 176.0(7)
C41 C42 C43 C44 -0.3(12)
C42 C43 C44 C45 2.2(12)
C41 N28 C45 C44 -2.1(10)
Mn2 N28 C45 C44 168.9(5)
C41 N28 C45 C46 173.4(6)
Mn2 N28 C45 C46 -15.5(7)
C43 C44 C45 N28 -1.0(11)
C43 C44 C45 C46 -175.9(7)
N30 N29 C46 N31 -1.7(8)
Mn2 N29 C46 N31 -163.2(4)
N30 N29 C46 C45 177.4(6)
Mn2 N29 C46 C45 16.0(8)
C47 N31 C46 N29 1.7(7)
C47 N31 C46 C45 -177.4(6)
N28 C45 C46 N29 -1.2(9)
C44 C45 C46 N29 174.2(7)
N28 C45 C46 N31 177.8(6)
C44 C45 C46 N31 -6.8(11)
N29 N30 C47 N31 0.1(7)
Mn6 N30 C47 N31 166.6(4)
N29 N30 C47 C48 -178.6(5)
Mn6 N30 C47 C48 -12.1(8)
C46 N31 C47 N30 -1.1(7)
C46 N31 C47 C48 177.6(6)
C51 N32 C48 C49 -1.7(9)
Mn6 N32 C48 C49 -176.2(5)
C51 N32 C48 C47 175.3(6)
Mn6 N32 C48 C47 0.7(7)
N30 C47 C48 N32 6.9(9)
N31 C47 C48 N32 -171.6(6)
N30 C47 C48 C49 -176.4(7)
N31 C47 C48 C49 5.1(11)
C50 N33 C49 C48 -2.5(13)
N32 C48 C49 N33 2.1(12)
C47 C48 C49 N33 -174.5(7)
C49 N33 C50 C51 2.6(13)
N33 C50 C51 N32 -2.5(13)
C48 N32 C51 C50 1.9(11)
Mn6 N32 C51 C50 175.5(6)
C55 N34 C52 C53 -0.8(15)
Mn1 N34 C52 C53 166.6(9)
C54 N35 C53 C52 2(2)
N34 C52 C53 N35 0(2)
C53 N35 C54 C55 -2.6(17)
C52 N34 C55 C54 -0.2(12)
Mn1 N34 C55 C54 -169.6(7)
C52 N34 C55 C56 176.6(7)
Mn1 N34 C55 C56 7.2(8)
N35 C54 C55 N34 1.9(14)
N35 C54 C55 C56 -174.6(9)
C57 N38 C56 N36 1.4(8)
C57 N38 C56 C55 176.4(7)
N37 N36 C56 N38 -1.3(8)
Mn1 N36 C56 N38 175.3(4)
N37 N36 C56 C55 -176.8(6)
Mn1 N36 C56 C55 -0.2(8)
N34 C55 C56 N38 180.0(7)
C54 C55 C56 N38 -3.3(12)
N34 C55 C56 N36 -5.2(10)
C54 C55 C56 N36 171.5(8)
N36 N37 C57 N38 0.1(8)
Mn5 N37 C57 N38 -166.4(4)
N36 N37 C57 C58 177.8(6)
Mn5 N37 C57 C58 11.3(8)
C56 N38 C57 N37 -0.9(8)
C56 N38 C57 C58 -178.3(7)
C62 N39 C58 C59 -2.5(9)
Mn5 N39 C58 C59 175.8(5)
C62 N39 C58 C57 177.7(6)
Mn5 N39 C58 C57 -4.1(7)
N37 C57 C58 N39 -5.0(9)
N38 C57 C58 N39 172.3(6)
N37 C57 C58 C59 175.2(7)
N38 C57 C58 C59 -7.5(12)
N39 C58 C59 C60 1.1(10)
C57 C58 C59 C60 -179.1(7)
C58 C59 C60 C61 1.2(11)
C59 C60 C61 C62 -1.9(11)
C58 N39 C62 C61 1.8(9)
Mn5 N39 C62 C61 -176.5(5)
C58 N39 C62 C63 -175.2(6)
Mn5 N39 C62 C63 6.5(7)
C60 C61 C62 N39 0.4(10)
C60 C61 C62 C63 177.0(7)
C64 N42 C63 N40 1.8(7)
C64 N42 C63 C62 -179.0(6)
N41 N40 C63 N42 -1.9(7)
Mn5 N40 C63 N42 172.7(4)
N41 N40 C63 C62 178.9(5)
Mn5 N40 C63 C62 -6.6(7)
N39 C62 C63 N42 -178.9(6)
C61 C62 C63 N42 4.2(11)
N39 C62 C63 N40 0.2(8)
C61 C62 C63 N40 -176.7(6)
N40 N41 C64 N42 0.1(8)
Mn8 N41 C64 N42 -175.0(4)
N40 N41 C64 C65 179.8(6)
Mn8 N41 C64 C65 4.7(8)
C63 N42 C64 N41 -1.1(8)
C63 N42 C64 C65 179.1(7)
C68 N43 C65 C66 3.9(12)
Mn8 N43 C65 C66 175.9(7)
C68 N43 C65 C64 178.1(7)
Mn8 N43 C65 C64 -9.9(8)
N41 C64 C65 N43 4.3(10)
N42 C64 C65 N43 -176.1(7)
N41 C64 C65 C66 178.3(8)
N42 C64 C65 C66 -2.0(12)
C67 N44 C66 C65 1.8(17)
N43 C65 C66 N44 -4.8(15)
C64 C65 C66 N44 -178.5(9)
C66 N44 C67 C68 2(2)
C65 N43 C68 C67 -0.5(14)
Mn8 N43 C68 C67 -170.8(8)
N44 C67 C68 N43 -2.4(19)
C72 N45 C69 C70 0(2)
Mn7 N45 C69 C70 -175.9(12)
C71 N46 C70 C69 8(3)
N45 C69 C70 N46 -5(3)
C70 N46 C71 C72 -6(2)
C69 N45 C72 C71 1.5(15)
Mn7 N45 C72 C71 178.2(8)
C69 N45 C72 C73 178.3(9)
Mn7 N45 C72 C73 -5.0(9)
N46 C71 C72 N45 1.7(17)
N46 C71 C72 C73 -175.0(11)
N48 N47 C73 N49 3.7(9)
Mn7 N47 C73 N49 -169.0(5)
N48 N47 C73 C72 -178.1(7)
Mn7 N47 C73 C72 9.2(10)
C74 N49 C73 N47 -2.5(9)
C74 N49 C73 C72 179.3(7)
N45 C72 C73 N47 -1.9(12)
C71 C72 C73 N47 174.9(9)
N45 C72 C73 N49 176.1(8)
C71 C72 C73 N49 -7.0(14)
N47 N48 C74 N49 1.9(8)
Mn3 N48 C74 N49 172.1(5)
N47 N48 C74 C75 -175.8(6)
Mn3 N48 C74 C75 -5.5(8)
C73 N49 C74 N48 0.2(8)
C73 N49 C74 C75 177.7(7)
C79 N50 C75 C76 0.8(11)
Mn3 N50 C75 C76 -175.2(6)
C79 N50 C75 C74 -176.4(6)
Mn3 N50 C75 C74 7.6(8)
N48 C74 C75 N50 -1.3(10)
N49 C74 C75 N50 -178.6(7)
N48 C74 C75 C76 -178.2(8)
N49 C74 C75 C76 4.5(13)
N50 C75 C76 C77 4.6(13)
C74 C75 C76 C77 -178.6(8)
C75 C76 C77 C78 -7.6(14)
C76 C77 C78 C79 5.1(14)
C75 N50 C79 C78 -3.3(10)
Mn3 N50 C79 C78 172.6(5)
C75 N50 C79 C80 175.1(6)
Mn3 N50 C79 C80 -8.9(8)
C77 C78 C79 N50 0.3(12)
C77 C78 C79 C80 -177.9(8)
N52 N51 C80 N53 -1.8(8)
Mn3 N51 C80 N53 -161.0(4)
N52 N51 C80 C79 179.5(5)
Mn3 N51 C80 C79 20.4(8)
C81 N53 C80 N51 1.0(7)
C81 N53 C80 C79 179.5(7)
N50 C79 C80 N51 -7.9(9)
C78 C79 C80 N51 170.4(7)
N50 C79 C80 N53 173.6(6)
C78 C79 C80 N53 -8.1(12)
C80 N53 C81 N52 0.2(7)
C80 N53 C81 C82 176.5(7)
N51 N52 C81 N53 -1.3(8)
Mn4 N52 C81 N53 174.5(4)
N51 N52 C81 C82 -178.0(5)
Mn4 N52 C81 C82 -2.1(8)
C85 N54 C82 C83 -1.3(10)
Mn4 N54 C82 C83 -179.9(6)
C85 N54 C82 C81 179.3(6)
Mn4 N54 C82 C81 0.6(7)
N53 C81 C82 N54 -175.3(7)
N52 C81 C82 N54 0.8(9)
N53 C81 C82 C83 5.3(11)
N52 C81 C82 C83 -178.6(7)
C84 N55 C83 C82 2.0(14)
N54 C82 C83 N55 -1.0(13)
C81 C82 C83 N55 178.4(8)
C83 N55 C84 C85 -0.9(14)
C82 N54 C85 C84 2.4(11)
Mn4 N54 C85 C84 -179.2(6)
N55 C84 C85 N54 -1.4(13)
C89 N56 C86 C87 -1.3(11)
Mn2 N56 C86 C87 -179.6(6)
C88 N57 C87 C86 2.4(13)
N56 C86 C87 N57 -0.4(13)
C87 N57 C88 C89 -2.9(13)
C86 N56 C89 C88 0.8(11)
Mn2 N56 C89 C88 179.4(6)
C86 N56 C89 C90 179.5(6)
Mn2 N56 C89 C90 -2.0(8)
N57 C88 C89 N56 1.4(13)
N57 C88 C89 C90 -177.2(8)
N58 N59 C90 N60 -0.1(8)
Mn2 N59 C90 N60 175.7(4)
N58 N59 C90 C89 -179.1(6)
Mn2 N59 C90 C89 -3.3(9)
C91 N60 C90 N59 1.0(8)
C91 N60 C90 C89 179.9(7)
N56 C89 C90 N59 3.4(10)
C88 C89 C90 N59 -178.0(7)
N56 C89 C90 N60 -175.4(7)
C88 C89 C90 N60 3.2(12)
N59 N58 C91 N60 1.5(7)
Mn6 N58 C91 N60 -158.6(4)
N59 N58 C91 C92 -179.7(6)
Mn6 N58 C91 C92 20.2(7)
C90 N60 C91 N58 -1.5(7)
C90 N60 C91 C92 179.8(7)
C96 N61 C92 C93 -3.7(10)
Mn6 N61 C92 C93 171.7(5)
C96 N61 C92 C91 175.7(6)
Mn6 N61 C92 C91 -8.9(8)
N58 C91 C92 N61 -8.1(9)
N60 C91 C92 N61 170.5(6)
N58 C91 C92 C93 171.3(7)
N60 C91 C92 C93 -10.1(12)
N61 C92 C93 C94 0.9(11)
C91 C92 C93 C94 -178.5(7)
C92 C93 C94 C95 2.9(13)
C93 C94 C95 C96 -3.9(13)
C92 N61 C96 C95 2.8(11)
Mn6 N61 C96 C95 -172.7(6)
C92 N61 C96 C97 -176.1(6)
Mn6 N61 C96 C97 8.5(8)
C94 C95 C96 N61 1.1(13)
C94 C95 C96 C97 179.8(8)
C98 N64 C97 N62 1.6(8)
C98 N64 C97 C96 -179.5(7)
N63 N62 C97 N64 0.3(8)
Mn6 N62 C97 N64 170.2(5)
N63 N62 C97 C96 -178.6(6)
Mn6 N62 C97 C96 -8.7(8)
N61 C96 C97 N64 -178.5(7)
C95 C96 C97 N64 2.7(13)
N61 C96 C97 N62 0.3(10)
C95 C96 C97 N62 -178.5(8)
N62 N63 C98 N64 3.6(8)
Mn8 N63 C98 N64 -169.7(5)
N62 N63 C98 C99 -178.4(6)
Mn8 N63 C98 C99 8.4(9)
C97 N64 C98 N63 -3.2(8)
C97 N64 C98 C99 178.8(7)
C102 N65 C99 C100 -2.1(12)
Mn8 N65 C99 C100 170.4(7)
C102 N65 C99 C98 175.3(7)
Mn8 N65 C99 C98 -12.2(8)
N63 C98 C99 N65 3.9(11)
N64 C98 C99 N65 -178.3(7)
N63 C98 C99 C100 -178.8(8)
N64 C98 C99 C100 -1.0(13)
C101 N66 C100 C99 -2.2(17)
N65 C99 C100 N66 1.7(15)
C98 C99 C100 N66 -175.5(9)
C100 N66 C101 C102 3.5(18)
C99 N65 C102 C101 3.1(13)
Mn8 N65 C102 C101 -167.4(7)
N66 C101 C102 N65 -4.1(17)

loop_
_platon_squeeze_void_nr
_platon_squeeze_void_average_x
_platon_squeeze_void_average_y
_platon_squeeze_void_average_z
_platon_squeeze_void_volume
_platon_squeeze_void_count_electrons
1 0.000 0.500 0.007 1421.7 148.7
2 0.168 0.871 0.907 4.1 0.0
3 0.397 0.745 0.857 47.7 10.5
4 0.603 0.255 0.143 48.1 8.0
5 0.832 0.129 0.092 4.7 -0.2
